data_4506755
loop_
_publ_author_name
'Yamamoto, Atsushi'
'Uehara, Shinji'
'Hamada, Tomoya'
'Miyata, Mikiji'
'Hisaki, Ichiro'
'Tohnai, Norimitsu'

_publ_section_title
;
 Diamondoid Porous Organic Salts toward Applicable Strategy for
 Construction of Versatile Porous Structures
;
_journal_issue 9
_journal_name_full 'Crystal Growth &amp; Design'
_journal_page_first 4600
_journal_paper_doi 10.1021/cg300796u
_journal_volume 12
_journal_year 2012
_chemical_formula_moiety 'C79 H66 N2 O6 S2'
_chemical_formula_sum 'C79 H66 N2 O6 S2'
_chemical_formula_weight 1203.52
_space_group_IT_number 88
_symmetry_cell_setting tetragonal
_symmetry_Int_Tables_number 88
_symmetry_space_group_name_Hall '-I 4ad'
_symmetry_space_group_name_H-M 'I 41/a :2'
_atom_sites_solution_hydrogens geom
_atom_sites_solution_primary direct
_atom_sites_solution_secondary difmap
_cell_angle_alpha 90.0000
_cell_angle_beta 90.0000
_cell_angle_gamma 90.0000
_cell_formula_units_Z 16
_cell_length_a 27.0647(6)
_cell_length_b 27.0647(6)
_cell_length_c 35.4072(9)
_cell_measurement_temperature 296.1
_cell_volume 25935.7(10)
_computing_cell_refinement Unknown
_computing_data_collection Unknown
_computing_data_reduction Unknown
_computing_molecular_graphics 'CrystalStructure 4.0'
_computing_publication_material 'CrystalStructure 4.0 (Rigaku, 2010)'
_computing_structure_refinement 'SHELXL97 (Sheldrick, 2008)'
_computing_structure_solution 'SIR92 (Altomare, et al., 1994)'
_diffrn_ambient_temperature 296.1
_diffrn_measured_fraction_theta_full 0.998
_diffrn_measured_fraction_theta_max 0.998
_diffrn_radiation_type 'Cu K\a'
_diffrn_radiation_wavelength 1.54178
_diffrn_reflns_av_R_equivalents 0.0608
_diffrn_reflns_limit_h_max 32
_diffrn_reflns_limit_h_min -32
_diffrn_reflns_limit_k_max 32
_diffrn_reflns_limit_k_min -31
_diffrn_reflns_limit_l_max 42
_diffrn_reflns_limit_l_min -42
_diffrn_reflns_number 124789
_diffrn_reflns_theta_full 68.23
_diffrn_reflns_theta_max 68.23
_diffrn_standards_number 0
_exptl_absorpt_coefficient_mu 1.188
_exptl_absorpt_correction_type none
_exptl_crystal_colour colorless
_exptl_crystal_density_diffrn 1.233
_exptl_crystal_density_method 'not measured'
_exptl_crystal_description block
_exptl_crystal_F_000 10144.00
_exptl_crystal_size_max 0.400
_exptl_crystal_size_mid 0.400
_exptl_crystal_size_min 0.300
_refine_diff_density_max 0.630
_refine_diff_density_min -0.640
_refine_ls_extinction_method none
_refine_ls_goodness_of_fit_ref 1.135
_refine_ls_hydrogen_treatment constr
_refine_ls_number_parameters 807
_refine_ls_number_reflns 11853
_refine_ls_number_restraints 0
_refine_ls_R_factor_gt 0.1143
_refine_ls_shift/su_max 0.000
_refine_ls_structure_factor_coef Fsqd
_refine_ls_weighting_details 'w = 1/[\s^2^(Fo^2^)+(0.2000P)^2^+0.0000P] where P=(Fo^2^+2Fc^2^)/3'
_refine_ls_weighting_scheme calc
_refine_ls_wR_factor_ref 0.3598
_reflns_number_gt 5754
_reflns_number_total 11853
_reflns_threshold_expression F^2^>2.0\s(F^2^)
_cod_data_source_file cg300796u_si_003.cif
_cod_data_source_block 1-PyS_TPMA_TMB_2
_cod_depositor_comments
;
The following automatic conversions were performed:
'__exptl_crystal_description' tag replaced with
'_exptl_crystal_description'.

Automatic conversion script
Id: cif_correct_tags 1440 2010-10-19 06:21:57Z saulius 
;
_cod_original_cell_volume 25935.7(11)
_cod_original_sg_symbol_H-M 'I 41/a'
_cod_database_code 4506755

loop_
_symmetry_equiv_pos_site_id
_symmetry_equiv_pos_as_xyz
1 +X,+Y,+Z
2 3/4-Y,1/4+X,1/4+Z
3 1/2-X,-Y,1/2+Z
4 3/4+Y,3/4-X,3/4+Z
5 -X,-Y,-Z
6 3/4+Y,1/4-X,1/4-Z
7 1/2+X,+Y,1/2-Z
8 3/4-Y,3/4+X,3/4-Z
9 1/2+X,1/2+Y,1/2+Z
10 1/4-Y,3/4+X,3/4+Z
11 -X,1/2-Y,+Z
12 1/4+Y,1/4-X,1/4+Z
13 1/2-X,1/2-Y,1/2-Z
14 1/4+Y,3/4-X,3/4-Z
15 +X,1/2+Y,-Z
16 1/4-Y,1/4+X,1/4-Z

loop_
_atom_site_label
_atom_site_type_symbol
_atom_site_fract_x
_atom_site_fract_y
_atom_site_fract_z
_atom_site_U_iso_or_equiv
_atom_site_adp_type
_atom_site_occupancy
_atom_site_symmetry_multiplicity
_atom_site_calc_flag
_atom_site_refinement_flags
S1 S 0.09966(5) 0.24724(5) 0.30207(4) 0.0648(4) Uani 1.0 16 d .
S2 S -0.00328(5) 0.14673(5) 0.41668(4) 0.0661(4) Uani 1.0 16 d .
O1 O 0.09409(13) 0.29274(15) 0.28111(11) 0.0917(14) Uani 1.0 16 d .
O2 O 0.06810(13) 0.20906(16) 0.28753(13) 0.1023(15) Uani 1.0 16 d .
O3 O 0.09326(14) 0.25484(17) 0.34208(10) 0.0944(14) Uani 1.0 16 d .
O4 O -0.02149(12) 0.19053(12) 0.43627(9) 0.0669(10) Uani 1.0 16 d .
O5 O 0.04952(14) 0.14294(14) 0.41986(12) 0.0893(12) Uani 1.0 16 d .
O6 O -0.02193(14) 0.14281(15) 0.37888(10) 0.0856(12) Uani 1.0 16 d .
N1 N -0.01264(14) 0.15182(15) 0.30208(12) 0.0697(12) Uani 1.0 16 d .
N2 N 0.09175(14) 0.23936(14) 0.41729(11) 0.0636(11) Uani 1.0 16 d .
C1 C 0.16028(16) 0.22553(19) 0.29497(14) 0.0591(13) Uani 1.0 16 d .
C2 C 0.16681(19) 0.17730(19) 0.28289(14) 0.0671(14) Uani 1.0 16 d .
C3 C 0.21299(19) 0.1569(2) 0.27819(14) 0.0675(14) Uani 1.0 16 d .
C4 C 0.3046(2) 0.1637(2) 0.28174(15) 0.0723(15) Uani 1.0 16 d .
C5 C 0.3445(2) 0.1911(3) 0.28867(15) 0.0734(15) Uani 1.0 16 d .
C6 C 0.3830(2) 0.2721(3) 0.30379(16) 0.0745(15) Uani 1.0 16 d .
C7 C 0.3787(2) 0.3207(3) 0.31375(16) 0.0786(17) Uani 1.0 16 d .
C8 C 0.3316(2) 0.3413(3) 0.32040(15) 0.0772(16) Uani 1.0 16 d .
C9 C 0.24026(19) 0.3329(2) 0.32177(15) 0.0711(15) Uani 1.0 16 d .
C10 C 0.2000(2) 0.3061(2) 0.31558(14) 0.0679(14) Uani 1.0 16 d .
C11 C 0.20192(17) 0.25550(19) 0.30315(14) 0.0612(13) Uani 1.0 16 d .
C12 C 0.25530(19) 0.1843(2) 0.28556(15) 0.0661(14) Uani 1.0 16 d .
C13 C 0.28870(18) 0.3133(2) 0.31593(15) 0.0634(14) Uani 1.0 16 d .
C14 C 0.34127(19) 0.2423(2) 0.29971(15) 0.0691(15) Uani 1.0 16 d .
C15 C 0.24988(18) 0.23453(19) 0.29818(14) 0.0632(14) Uani 1.0 16 d .
C16 C 0.29344(18) 0.26340(19) 0.30453(14) 0.0622(13) Uani 1.0 16 d .
C17 C -0.0302(2) 0.0944(2) 0.43986(17) 0.0745(15) Uani 1.0 16 d .
C18 C -0.0486(2) 0.0567(3) 0.41664(19) 0.0823(17) Uani 1.0 16 d .
C19 C -0.0669(2) 0.0131(3) 0.43202(19) 0.0827(17) Uani 1.0 16 d .
C20 C -0.0859(3) -0.0386(3) 0.4873(3) 0.105(3) Uani 1.0 16 d .
C21 C -0.0876(3) -0.0458(3) 0.5245(3) 0.094(2) Uani 1.0 16 d .
C22 C -0.0685(3) -0.0163(3) 0.5882(3) 0.110(3) Uani 1.0 16 d .
C23 C -0.0497(3) 0.0207(4) 0.6122(2) 0.113(3) Uani 1.0 16 d .
C24 C -0.0337(4) 0.0652(3) 0.5983(3) 0.127(3) Uani 1.0 16 d .
C25 C -0.0126(3) 0.1171(3) 0.5428(2) 0.117(3) Uani 1.0 16 d .
C26 C -0.0129(3) 0.1250(3) 0.50426(19) 0.100(2) Uani 1.0 16 d .
C27 C -0.0693(3) 0.0052(3) 0.46998(19) 0.0812(17) Uani 1.0 16 d .
C28 C -0.0308(3) 0.0897(3) 0.47910(17) 0.0793(16) Uani 1.0 16 d .
C29 C -0.0701(3) -0.0095(3) 0.5486(2) 0.094(2) Uani 1.0 16 d .
C30 C -0.0333(3) 0.0726(3) 0.55824(19) 0.098(2) Uani 1.0 16 d .
C31 C -0.0508(2) 0.0442(3) 0.49454(18) 0.0771(16) Uani 1.0 16 d .
C32 C -0.0513(3) 0.0362(3) 0.5341(2) 0.093(2) Uani 1.0 16 d .
C33 C -0.00931(18) 0.10522(19) 0.27881(15) 0.0640(14) Uani 1.0 16 d .
C34 C 0.04468(18) 0.08532(19) 0.28168(14) 0.0623(13) Uani 1.0 16 d .
C35 C 0.06924(19) 0.08537(19) 0.31640(15) 0.0679(14) Uani 1.0 16 d .
C36 C 0.1163(2) 0.0644(2) 0.31870(17) 0.0716(15) Uani 1.0 16 d .
C37 C 0.13841(19) 0.04514(19) 0.28772(17) 0.0681(14) Uani 1.0 16 d .
C38 C 0.11484(19) 0.04560(19) 0.25325(16) 0.0717(15) Uani 1.0 16 d .
C39 C 0.06804(18) 0.06585(19) 0.24998(15) 0.0670(14) Uani 1.0 16 d .
C40 C -0.02224(19) 0.1185(3) 0.23843(16) 0.0694(15) Uani 1.0 16 d .
C41 C -0.0042(2) 0.1611(3) 0.22177(17) 0.0811(17) Uani 1.0 16 d .
C42 C -0.0141(3) 0.1717(3) 0.18329(19) 0.0914(19) Uani 1.0 16 d .
C43 C -0.0415(3) 0.1392(3) 0.16220(19) 0.091(2) Uani 1.0 16 d .
C44 C -0.0598(3) 0.0967(3) 0.17807(18) 0.090(2) Uani 1.0 16 d .
C45 C -0.05064(19) 0.0859(3) 0.21608(16) 0.0766(16) Uani 1.0 16 d .
C46 C -0.04504(19) 0.0681(3) 0.29554(15) 0.0723(16) Uani 1.0 16 d .
C47 C -0.0317(3) 0.0196(3) 0.30277(16) 0.0855(18) Uani 1.0 16 d .
C48 C -0.0663(3) -0.0133(3) 0.31822(19) 0.108(3) Uani 1.0 16 d .
C49 C -0.1133(4) 0.0003(4) 0.3257(3) 0.122(3) Uani 1.0 16 d .
C50 C -0.1279(3) 0.0475(4) 0.3173(3) 0.119(3) Uani 1.0 16 d .
C51 C -0.0935(3) 0.0819(3) 0.30283(18) 0.099(3) Uani 1.0 16 d .
C52 C 0.13991(17) 0.24571(18) 0.43927(14) 0.0587(13) Uani 1.0 16 d .
C53 C 0.15075(19) 0.30098(18) 0.44243(15) 0.0627(13) Uani 1.0 16 d .
C54 C 0.1444(2) 0.3322(2) 0.41116(15) 0.0738(15) Uani 1.0 16 d .
C55 C 0.1545(3) 0.3824(2) 0.41396(19) 0.0809(17) Uani 1.0 16 d .
C56 C 0.1714(2) 0.4016(3) 0.4473(3) 0.0869(19) Uani 1.0 16 d .
C57 C 0.1785(3) 0.3711(3) 0.4779(2) 0.105(3) Uani 1.0 16 d .
C58 C 0.1678(3) 0.3212(2) 0.47595(16) 0.0824(17) Uani 1.0 16 d .
C59 C 0.18000(19) 0.2179(2) 0.41812(15) 0.0693(15) Uani 1.0 16 d .
C60 C 0.2276(2) 0.2381(2) 0.41355(15) 0.0714(15) Uani 1.0 16 d .
C61 C 0.2650(2) 0.2110(3) 0.39619(16) 0.0795(17) Uani 1.0 16 d .
C62 C 0.2552(3) 0.1636(3) 0.38238(18) 0.091(2) Uani 1.0 16 d .
C63 C 0.2096(3) 0.1450(3) 0.3858(3) 0.114(3) Uani 1.0 16 d .
C64 C 0.1716(3) 0.1705(3) 0.4037(2) 0.104(3) Uani 1.0 16 d .
C65 C 0.1307(2) 0.2236(2) 0.47757(16) 0.0719(15) Uani 1.0 16 d .
C66 C 0.1665(3) 0.1950(3) 0.49646(19) 0.091(2) Uani 1.0 16 d .
C67 C 0.1608(3) 0.1771(3) 0.5313(3) 0.123(3) Uani 1.0 16 d .
C68 C 0.1172(4) 0.1877(4) 0.5513(3) 0.139(4) Uani 1.0 16 d .
C69 C 0.0797(3) 0.2161(4) 0.5344(3) 0.132(3) Uani 1.0 16 d .
C70 C 0.0874(3) 0.2331(3) 0.49779(19) 0.103(3) Uani 1.0 16 d .
C71 C 0.2294(3) 0.0073(3) 0.4288(3) 0.097(2) Uani 1.0 16 d .
C72 C 0.2673(3) 0.0277(3) 0.4083(3) 0.105(3) Uani 1.0 16 d .
C73 C 0.2744(3) 0.0188(3) 0.3705(3) 0.099(2) Uani 1.0 16 d .
C74 C 0.2396(4) -0.0126(3) 0.3519(3) 0.107(3) Uani 1.0 16 d .
C75 C 0.2009(3) -0.0333(3) 0.3718(3) 0.101(3) Uani 1.0 16 d .
C76 C 0.1951(3) -0.0226(3) 0.4103(3) 0.093(2) Uani 1.0 16 d .
C77 C 0.2232(4) 0.0175(3) 0.4709(3) 0.138(3) Uani 1.0 16 d .
C78 C 0.3171(4) 0.0405(3) 0.3487(3) 0.135(3) Uani 1.0 16 d .
C79 C 0.1663(3) -0.0674(3) 0.3517(3) 0.131(3) Uani 1.0 16 d .
H1A H -0.0159 0.1439 0.3264 0.0837 Uiso 1.0 16 calc R
H1B H -0.0387 0.1694 0.2947 0.0837 Uiso 1.0 16 calc R
H1C H 0.0147 0.1696 0.2989 0.0837 Uiso 1.0 16 calc R
H2A H 0.0972 0.2453 0.3929 0.0763 Uiso 1.0 16 calc R
H2B H 0.0693 0.2605 0.4260 0.0763 Uiso 1.0 16 calc R
H2C H 0.0807 0.2086 0.4201 0.0763 Uiso 1.0 16 calc R
H2 H 0.1391 0.1581 0.2778 0.0805 Uiso 1.0 16 calc R
H3 H 0.2159 0.1244 0.2700 0.0810 Uiso 1.0 16 calc R
H4 H 0.3084 0.1309 0.2744 0.0867 Uiso 1.0 16 calc R
H5 H 0.3755 0.1767 0.2863 0.0881 Uiso 1.0 16 calc R
H6 H 0.4142 0.2586 0.2997 0.0894 Uiso 1.0 16 calc R
H7 H 0.4068 0.3402 0.3161 0.0944 Uiso 1.0 16 calc R
H8 H 0.3291 0.3742 0.3279 0.0926 Uiso 1.0 16 calc R
H9 H 0.2369 0.3653 0.3301 0.0853 Uiso 1.0 16 calc R
H10 H 0.1693 0.3206 0.3194 0.0815 Uiso 1.0 16 calc R
H18 H -0.0485 0.0609 0.3906 0.0987 Uiso 1.0 16 calc R
H19 H -0.0779 -0.0116 0.4158 0.0993 Uiso 1.0 16 calc R
H20 H -0.0963 -0.0643 0.4718 0.1260 Uiso 1.0 16 calc R
H21 H -0.1005 -0.0750 0.5343 0.1132 Uiso 1.0 16 calc R
H22 H -0.0801 -0.0457 0.5985 0.1319 Uiso 1.0 16 calc R
H23 H -0.0481 0.0147 0.6381 0.1357 Uiso 1.0 16 calc R
H24 H -0.0234 0.0901 0.6146 0.1524 Uiso 1.0 16 calc R
H25 H 0.0011 0.1406 0.5587 0.1400 Uiso 1.0 16 calc R
H26 H -0.0008 0.1547 0.4949 0.1200 Uiso 1.0 16 calc R
H35 H 0.0545 0.0992 0.3377 0.0815 Uiso 1.0 16 calc R
H36 H 0.1327 0.0636 0.3418 0.0859 Uiso 1.0 16 calc R
H37 H 0.1698 0.0315 0.2897 0.0817 Uiso 1.0 16 calc R
H38 H 0.1304 0.0323 0.2321 0.0860 Uiso 1.0 16 calc R
H39 H 0.0523 0.0664 0.2266 0.0805 Uiso 1.0 16 calc R
H41 H 0.0146 0.1831 0.2360 0.0973 Uiso 1.0 16 calc R
H42 H -0.0021 0.2006 0.1724 0.1097 Uiso 1.0 16 calc R
H43 H -0.0477 0.1460 0.1369 0.1096 Uiso 1.0 16 calc R
H44 H -0.0783 0.0749 0.1635 0.1081 Uiso 1.0 16 calc R
H45 H -0.0633 0.0571 0.2267 0.0920 Uiso 1.0 16 calc R
H47 H 0.0001 0.0089 0.2974 0.1026 Uiso 1.0 16 calc R
H48 H -0.0566 -0.0455 0.3235 0.1297 Uiso 1.0 16 calc R
H49 H -0.1354 -0.0220 0.3364 0.1468 Uiso 1.0 16 calc R
H50 H -0.1606 0.0569 0.3210 0.1431 Uiso 1.0 16 calc R
H51 H -0.1035 0.1143 0.2982 0.1184 Uiso 1.0 16 calc R
H54 H 0.1333 0.3192 0.3884 0.0885 Uiso 1.0 16 calc R
H55 H 0.1498 0.4029 0.3932 0.0970 Uiso 1.0 16 calc R
H56 H 0.1781 0.4352 0.4493 0.1043 Uiso 1.0 16 calc R
H57 H 0.1908 0.3843 0.5003 0.1260 Uiso 1.0 16 calc R
H58 H 0.1719 0.3013 0.4971 0.0988 Uiso 1.0 16 calc R
H60 H 0.2341 0.2699 0.4222 0.0856 Uiso 1.0 16 calc R
H61 H 0.2964 0.2245 0.3938 0.0954 Uiso 1.0 16 calc R
H62 H 0.2801 0.1452 0.3710 0.1094 Uiso 1.0 16 calc R
H63 H 0.2030 0.1139 0.3758 0.1367 Uiso 1.0 16 calc R
H64 H 0.1406 0.1561 0.4061 0.1244 Uiso 1.0 16 calc R
H66 H 0.1959 0.1882 0.4839 0.1094 Uiso 1.0 16 calc R
H67 H 0.1854 0.1578 0.5423 0.1474 Uiso 1.0 16 calc R
H68 H 0.1132 0.1759 0.5758 0.1667 Uiso 1.0 16 calc R
H69 H 0.0506 0.2233 0.5473 0.1580 Uiso 1.0 16 calc R
H70 H 0.0627 0.2516 0.4863 0.1239 Uiso 1.0 16 calc R
H72 H 0.2894 0.0485 0.4206 0.1254 Uiso 1.0 16 calc R
H74 H 0.2431 -0.0192 0.3262 0.1280 Uiso 1.0 16 calc R
H76 H 0.1684 -0.0355 0.4235 0.1119 Uiso 1.0 16 calc R
H77A H 0.2121 0.0509 0.4744 0.1658 Uiso 1.0 16 calc R
H77B H 0.2543 0.0130 0.4834 0.1658 Uiso 1.0 16 calc R
H77C H 0.1993 -0.0049 0.4812 0.1658 Uiso 1.0 16 calc R
H78A H 0.3455 0.0196 0.3513 0.1618 Uiso 1.0 16 calc R
H78B H 0.3246 0.0728 0.3584 0.1618 Uiso 1.0 16 calc R
H78C H 0.3084 0.0430 0.3225 0.1618 Uiso 1.0 16 calc R
H79A H 0.1704 -0.1003 0.3612 0.1569 Uiso 1.0 16 calc R
H79B H 0.1734 -0.0670 0.3251 0.1569 Uiso 1.0 16 calc R
H79C H 0.1329 -0.0568 0.3558 0.1569 Uiso 1.0 16 calc R

loop_
_atom_site_aniso_label
_atom_site_aniso_U_11
_atom_site_aniso_U_22
_atom_site_aniso_U_33
_atom_site_aniso_U_12
_atom_site_aniso_U_13
_atom_site_aniso_U_23
S1 0.0550(8) 0.0817(10) 0.0578(9) -0.0004(7) -0.0007(6) 0.0030(7)
S2 0.0761(10) 0.0610(8) 0.0610(9) -0.0046(7) -0.0031(7) -0.0006(7)
O1 0.062(3) 0.109(3) 0.104(4) 0.020(2) 0.010(2) 0.048(3)
O2 0.055(3) 0.113(4) 0.139(4) -0.021(3) 0.010(3) -0.047(3)
O3 0.088(3) 0.148(4) 0.047(3) 0.028(3) 0.0002(19) -0.009(3)
O4 0.077(3) 0.056(2) 0.068(3) 0.0066(17) -0.0023(18) -0.0133(17)
O5 0.063(3) 0.080(3) 0.125(4) -0.0012(19) 0.001(3) -0.006(3)
O6 0.091(3) 0.112(3) 0.054(3) -0.009(3) -0.011(2) -0.017(2)
N1 0.057(3) 0.084(3) 0.067(3) -0.001(3) 0.004(3) -0.021(3)
N2 0.062(3) 0.065(3) 0.063(3) 0.000(2) -0.010(2) -0.005(2)
C1 0.043(3) 0.073(4) 0.061(4) -0.000(3) -0.000(3) -0.002(3)
C2 0.060(4) 0.071(4) 0.070(4) -0.005(3) 0.003(3) 0.004(3)
C3 0.065(4) 0.066(4) 0.071(4) -0.006(3) 0.002(3) -0.001(3)
C4 0.067(4) 0.073(4) 0.077(4) 0.016(3) 0.008(3) 0.004(3)
C5 0.066(4) 0.081(4) 0.073(4) 0.011(3) 0.001(3) 0.011(3)
C6 0.056(4) 0.094(5) 0.074(4) -0.001(3) -0.006(3) 0.006(4)
C7 0.052(4) 0.113(5) 0.070(4) -0.012(4) -0.006(3) -0.001(4)
C8 0.078(4) 0.085(4) 0.068(4) -0.011(4) -0.000(3) 0.000(3)
C9 0.065(4) 0.072(4) 0.076(4) -0.001(3) -0.005(3) -0.014(3)
C10 0.061(4) 0.072(4) 0.070(4) 0.006(3) -0.007(3) -0.003(3)
C11 0.055(3) 0.073(4) 0.055(3) -0.002(3) -0.005(3) 0.006(3)
C12 0.064(4) 0.069(4) 0.065(4) -0.002(3) 0.002(3) 0.006(3)
C13 0.052(3) 0.072(4) 0.066(4) -0.003(3) -0.004(3) 0.004(3)
C14 0.054(3) 0.085(4) 0.068(4) -0.002(3) -0.001(3) 0.009(3)
C15 0.053(3) 0.071(4) 0.066(4) 0.004(3) -0.006(3) 0.005(3)
C16 0.058(3) 0.070(4) 0.059(4) -0.002(3) -0.003(3) 0.007(3)
C17 0.078(4) 0.072(4) 0.074(4) -0.005(3) 0.004(3) 0.008(3)
C18 0.083(4) 0.076(4) 0.088(5) -0.012(4) 0.002(4) 0.001(4)
C19 0.082(4) 0.075(4) 0.091(5) -0.012(3) -0.004(4) -0.001(4)
C20 0.112(6) 0.087(5) 0.116(7) -0.012(4) 0.007(5) 0.011(5)
C21 0.087(5) 0.091(5) 0.105(6) -0.001(4) -0.010(5) 0.008(5)
C22 0.110(6) 0.113(6) 0.106(7) 0.022(5) 0.017(5) 0.023(5)
C23 0.156(8) 0.113(6) 0.071(5) 0.017(6) -0.002(5) 0.027(5)
C24 0.185(9) 0.108(6) 0.089(6) 0.032(6) 0.027(6) 0.015(5)
C25 0.165(8) 0.103(6) 0.082(6) -0.015(6) -0.010(5) 0.004(5)
C26 0.142(7) 0.090(5) 0.068(5) -0.000(5) -0.000(5) 0.010(4)
C27 0.085(5) 0.074(4) 0.084(5) 0.003(4) -0.001(4) 0.011(4)
C28 0.092(5) 0.082(4) 0.064(4) -0.006(4) -0.001(4) 0.009(4)
C29 0.094(5) 0.101(6) 0.086(6) 0.023(4) 0.019(4) 0.027(5)
C30 0.143(7) 0.088(5) 0.062(5) -0.011(5) 0.009(4) 0.019(4)
C31 0.074(4) 0.078(4) 0.079(5) 0.007(3) 0.007(4) 0.014(4)
C32 0.090(5) 0.094(5) 0.095(6) 0.011(4) 0.013(4) 0.021(5)
C33 0.053(3) 0.077(4) 0.062(4) -0.006(3) 0.007(3) -0.014(3)
C34 0.058(3) 0.073(4) 0.057(4) -0.001(3) 0.005(3) -0.000(3)
C35 0.065(4) 0.077(4) 0.062(4) -0.006(3) 0.003(3) -0.003(3)
C36 0.064(4) 0.079(4) 0.072(4) -0.007(3) -0.005(3) 0.009(3)
C37 0.055(3) 0.073(4) 0.076(4) 0.006(3) 0.001(3) 0.006(3)
C38 0.068(4) 0.070(4) 0.077(4) 0.005(3) 0.009(3) -0.007(3)
C39 0.063(4) 0.077(4) 0.061(4) 0.007(3) 0.005(3) -0.006(3)
C40 0.062(4) 0.090(4) 0.057(4) 0.005(3) -0.002(3) -0.008(3)
C41 0.067(4) 0.109(5) 0.067(5) 0.002(4) 0.001(3) 0.003(4)
C42 0.066(4) 0.123(6) 0.085(5) 0.006(4) 0.007(4) 0.012(5)
C43 0.070(4) 0.134(7) 0.070(5) 0.021(4) -0.008(4) -0.001(5)
C44 0.084(5) 0.121(6) 0.066(5) 0.024(4) -0.016(4) -0.020(4)
C45 0.069(4) 0.098(5) 0.063(4) 0.014(3) -0.003(3) -0.018(4)
C46 0.056(4) 0.101(5) 0.060(4) -0.013(3) 0.004(3) -0.018(4)
C47 0.089(5) 0.100(5) 0.067(4) -0.030(4) -0.004(4) 0.005(4)
C48 0.114(6) 0.126(6) 0.084(5) -0.052(5) -0.002(5) 0.002(5)
C49 0.114(7) 0.163(9) 0.090(6) -0.059(7) 0.021(5) -0.019(6)
C50 0.077(5) 0.181(9) 0.100(6) -0.047(6) 0.021(4) -0.052(6)
C51 0.073(4) 0.134(6) 0.088(5) -0.027(4) 0.014(4) -0.035(4)
C52 0.059(3) 0.059(3) 0.058(4) -0.005(3) -0.014(3) 0.003(3)
C53 0.069(4) 0.057(3) 0.062(4) -0.006(3) -0.007(3) -0.000(3)
C54 0.090(4) 0.071(4) 0.060(4) 0.000(3) 0.004(3) 0.004(3)
C55 0.090(5) 0.062(4) 0.090(5) 0.003(3) 0.010(4) 0.017(4)
C56 0.078(4) 0.067(4) 0.115(6) -0.010(3) -0.006(4) 0.000(4)
C57 0.142(7) 0.076(5) 0.097(6) -0.012(4) -0.049(5) -0.007(4)
C58 0.120(5) 0.063(4) 0.064(4) -0.005(4) -0.022(4) -0.002(3)
C59 0.061(4) 0.071(4) 0.077(4) 0.009(3) -0.016(3) -0.007(3)
C60 0.066(4) 0.080(4) 0.068(4) 0.002(3) 0.003(3) 0.001(3)
C61 0.068(4) 0.101(5) 0.070(4) 0.008(4) -0.005(3) 0.005(4)
C62 0.081(5) 0.102(5) 0.090(5) 0.021(4) -0.015(4) -0.031(4)
C63 0.064(4) 0.104(5) 0.173(8) 0.015(4) -0.022(5) -0.063(5)
C64 0.072(4) 0.075(4) 0.163(7) 0.012(4) -0.026(5) -0.039(5)
C65 0.075(4) 0.074(4) 0.067(4) -0.011(3) -0.006(3) 0.013(3)
C66 0.084(5) 0.088(5) 0.101(6) -0.000(4) -0.023(4) 0.035(4)
C67 0.100(6) 0.146(7) 0.123(7) -0.012(5) -0.021(5) 0.078(6)
C68 0.132(8) 0.172(9) 0.112(7) -0.023(7) -0.028(6) 0.076(6)
C69 0.099(6) 0.192(9) 0.104(6) -0.003(6) 0.011(5) 0.071(6)
C70 0.091(5) 0.139(6) 0.079(5) 0.006(5) -0.002(4) 0.041(5)
C71 0.096(5) 0.088(5) 0.106(6) 0.002(4) -0.007(5) -0.013(5)
C72 0.110(6) 0.078(5) 0.125(7) 0.004(4) -0.001(6) -0.011(5)
C73 0.110(6) 0.073(5) 0.115(7) 0.010(4) -0.006(5) -0.005(5)
C74 0.128(7) 0.088(5) 0.104(6) 0.037(5) -0.017(6) 0.004(5)
C75 0.090(5) 0.087(5) 0.126(7) 0.020(4) -0.026(5) -0.004(5)
C76 0.085(5) 0.075(4) 0.120(7) 0.014(4) -0.009(5) -0.013(4)
C77 0.157(8) 0.131(7) 0.126(8) -0.025(6) -0.001(6) -0.039(6)
C78 0.152(8) 0.096(6) 0.156(8) 0.011(6) 0.014(7) 0.008(6)
C79 0.106(6) 0.123(6) 0.163(8) 0.012(5) -0.069(6) -0.039(6)

loop_
_atom_type_symbol
_atom_type_description
_atom_type_scat_dispersion_real
_atom_type_scat_dispersion_imag
_atom_type_scat_source
C C 0.0181 0.0091
;
International Tables for Crystallography
(1992, Vol. C, Tables 4.2.6.8 and 6.1.1.4)
;
H H 0.0000 0.0000
;
International Tables for Crystallography
(1992, Vol. C, Table 6.1.1.4)
;
N N 0.0311 0.0180
;
International Tables for Crystallography
(1992, Vol. C, Tables 4.2.6.8 and 6.1.1.4)
;
O O 0.0492 0.0322
;
International Tables for Crystallography
(1992, Vol. C, Tables 4.2.6.8 and 6.1.1.4)
;
S S 0.3331 0.5567
;
International Tables for Crystallography
(1992, Vol. C, Tables 4.2.6.8 and 6.1.1.4)
;

loop_
_geom_angle_atom_site_label_1
_geom_angle_atom_site_label_2
_geom_angle_atom_site_label_3
_geom_angle
_geom_angle_publ_flag
O1 S1 O2 111.5(3) yes
O1 S1 O3 111.7(3) yes
O1 S1 C1 107.9(3) yes
O2 S1 O3 112.5(3) yes
O2 S1 C1 105.2(3) yes
O3 S1 C1 107.4(3) yes
O4 S2 O5 110.9(3) yes
O4 S2 O6 112.6(3) yes
O4 S2 C17 106.7(3) yes
O5 S2 O6 114.7(3) yes
O5 S2 C17 108.2(3) yes
O6 S2 C17 103.1(3) yes
S1 C1 C2 118.5(4) yes
S1 C1 C11 121.4(4) yes
C2 C1 C11 120.0(5) yes
C1 C2 C3 122.1(5) yes
C2 C3 C12 120.8(5) yes
C5 C4 C12 120.8(6) yes
C4 C5 C14 122.4(6) yes
C7 C6 C14 120.9(6) yes
C6 C7 C8 120.0(6) yes
C7 C8 C13 121.2(6) yes
C10 C9 C13 121.7(6) yes
C9 C10 C11 122.8(5) yes
C1 C11 C10 125.3(5) yes
C1 C11 C15 118.0(5) yes
C10 C11 C15 116.6(5) yes
C3 C12 C4 122.3(5) yes
C3 C12 C15 118.6(5) yes
C4 C12 C15 119.1(5) yes
C8 C13 C9 123.0(5) yes
C8 C13 C16 118.4(5) yes
C9 C13 C16 118.6(5) yes
C5 C14 C6 122.3(5) yes
C5 C14 C16 118.1(5) yes
C6 C14 C16 119.5(5) yes
C11 C15 C12 120.4(5) yes
C11 C15 C16 120.8(5) yes
C12 C15 C16 118.7(5) yes
C13 C16 C14 119.9(5) yes
C13 C16 C15 119.4(5) yes
C14 C16 C15 120.7(5) yes
S2 C17 C18 116.8(5) yes
S2 C17 C28 122.2(5) yes
C18 C17 C28 120.9(6) yes
C17 C18 C19 121.0(6) yes
C18 C19 C27 122.4(6) yes
C21 C20 C27 124.4(7) yes
C20 C21 C29 119.5(7) yes
C23 C22 C29 121.1(8) yes
C22 C23 C24 121.4(8) yes
C23 C24 C30 118.8(8) yes
C26 C25 C30 120.3(7) yes
C25 C26 C28 121.8(7) yes
C19 C27 C20 125.2(7) yes
C19 C27 C31 117.3(6) yes
C20 C27 C31 117.4(7) yes
C17 C28 C26 124.7(6) yes
C17 C28 C31 117.2(6) yes
C26 C28 C31 118.1(6) yes
C21 C29 C22 121.8(7) yes
C21 C29 C32 120.9(7) yes
C22 C29 C32 117.2(7) yes
C24 C30 C25 120.0(7) yes
C24 C30 C32 120.2(7) yes
C25 C30 C32 119.8(7) yes
C27 C31 C28 121.2(6) yes
C27 C31 C32 118.4(6) yes
C28 C31 C32 120.4(6) yes
C29 C32 C30 121.1(7) yes
C29 C32 C31 119.3(7) yes
C30 C32 C31 119.6(7) yes
N1 C33 C34 108.0(4) yes
N1 C33 C40 107.7(5) yes
N1 C33 C46 107.6(5) yes
C34 C33 C40 111.1(5) yes
C34 C33 C46 110.1(5) yes
C40 C33 C46 112.2(5) yes
C33 C34 C35 120.2(5) yes
C33 C34 C39 120.2(5) yes
C35 C34 C39 119.6(5) yes
C34 C35 C36 119.0(5) yes
C35 C36 C37 120.8(6) yes
C36 C37 C38 120.7(5) yes
C37 C38 C39 120.1(5) yes
C34 C39 C38 119.9(5) yes
C33 C40 C41 121.2(5) yes
C33 C40 C45 120.4(5) yes
C41 C40 C45 118.3(6) yes
C40 C41 C42 120.7(6) yes
C41 C42 C43 119.7(7) yes
C42 C43 C44 120.7(7) yes
C43 C44 C45 120.3(7) yes
C40 C45 C44 120.3(6) yes
C33 C46 C47 122.3(5) yes
C33 C46 C51 119.8(6) yes
C47 C46 C51 117.8(6) yes
C46 C47 C48 120.0(6) yes
C47 C48 C49 122.2(8) yes
C48 C49 C50 118.8(9) yes
C49 C50 C51 120.3(8) yes
C46 C51 C50 120.8(7) yes
N2 C52 C53 108.1(4) yes
N2 C52 C59 107.6(4) yes
N2 C52 C65 105.9(4) yes
C53 C52 C59 112.6(4) yes
C53 C52 C65 110.9(5) yes
C59 C52 C65 111.4(5) yes
C52 C53 C54 120.5(5) yes
C52 C53 C58 120.9(5) yes
C54 C53 C58 118.6(5) yes
C53 C54 C55 120.5(6) yes
C54 C55 C56 119.9(6) yes
C55 C56 C57 119.9(6) yes
C56 C57 C58 121.0(7) yes
C53 C58 C57 120.0(6) yes
C52 C59 C60 121.1(5) yes
C52 C59 C64 121.3(5) yes
C60 C59 C64 117.5(5) yes
C59 C60 C61 120.7(6) yes
C60 C61 C62 120.0(6) yes
C61 C62 C63 119.2(6) yes
C62 C63 C64 122.3(7) yes
C59 C64 C63 120.2(6) yes
C52 C65 C66 122.2(5) yes
C52 C65 C70 121.8(6) yes
C66 C65 C70 115.8(6) yes
C65 C66 C67 124.0(7) yes
C66 C67 C68 119.3(8) yes
C67 C68 C69 120.2(8) yes
C68 C69 C70 118.0(8) yes
C65 C70 C69 122.8(7) yes
C72 C71 C76 118.8(8) yes
C72 C71 C77 121.8(7) yes
C76 C71 C77 119.4(7) yes
C71 C72 C73 123.3(8) yes
C72 C73 C74 117.5(8) yes
C72 C73 C78 122.4(7) yes
C74 C73 C78 120.1(8) yes
C73 C74 C75 120.5(8) yes
C74 C75 C76 119.8(7) yes
C74 C75 C79 118.9(8) yes
C76 C75 C79 121.3(7) yes
C71 C76 C75 120.1(7) yes
C33 N1 H1A 109.447 no
C33 N1 H1B 109.467 no
C33 N1 H1C 109.467 no
H1A N1 H1B 109.473 no
H1A N1 H1C 109.492 no
H1B N1 H1C 109.481 no
C52 N2 H2A 109.480 no
C52 N2 H2B 109.479 no
C52 N2 H2C 109.472 no
H2A N2 H2B 109.468 no
H2A N2 H2C 109.462 no
H2B N2 H2C 109.466 no
C1 C2 H2 118.969 no
C3 C2 H2 118.969 no
C2 C3 H3 119.588 no
C12 C3 H3 119.587 no
C5 C4 H4 119.566 no
C12 C4 H4 119.585 no
C4 C5 H5 118.810 no
C14 C5 H5 118.788 no
C7 C6 H6 119.532 no
C14 C6 H6 119.529 no
C6 C7 H7 120.027 no
C8 C7 H7 120.008 no
C7 C8 H8 119.417 no
C13 C8 H8 119.409 no
C10 C9 H9 119.163 no
C13 C9 H9 119.136 no
C9 C10 H10 118.608 no
C11 C10 H10 118.590 no
C17 C18 H18 119.521 no
C19 C18 H18 119.518 no
C18 C19 H19 118.785 no
C27 C19 H19 118.786 no
C21 C20 H20 117.794 no
C27 C20 H20 117.816 no
C20 C21 H21 120.240 no
C29 C21 H21 120.229 no
C23 C22 H22 119.446 no
C29 C22 H22 119.425 no
C22 C23 H23 119.289 no
C24 C23 H23 119.294 no
C23 C24 H24 120.604 no
C30 C24 H24 120.599 no
C26 C25 H25 119.810 no
C30 C25 H25 119.841 no
C25 C26 H26 119.078 no
C28 C26 H26 119.119 no
C34 C35 H35 120.512 no
C36 C35 H35 120.505 no
C35 C36 H36 119.619 no
C37 C36 H36 119.598 no
C36 C37 H37 119.675 no
C38 C37 H37 119.642 no
C37 C38 H38 119.961 no
C39 C38 H38 119.954 no
C34 C39 H39 120.084 no
C38 C39 H39 120.059 no
C40 C41 H41 119.628 no
C42 C41 H41 119.643 no
C41 C42 H42 120.177 no
C43 C42 H42 120.142 no
C42 C43 H43 119.655 no
C44 C43 H43 119.674 no
C43 C44 H44 119.835 no
C45 C44 H44 119.848 no
C40 C45 H45 119.840 no
C44 C45 H45 119.840 no
C46 C47 H47 119.998 no
C48 C47 H47 119.985 no
C47 C48 H48 118.925 no
C49 C48 H48 118.920 no
C48 C49 H49 120.592 no
C50 C49 H49 120.590 no
C49 C50 H50 119.848 no
C51 C50 H50 119.870 no
C46 C51 H51 119.592 no
C50 C51 H51 119.597 no
C53 C54 H54 119.729 no
C55 C54 H54 119.740 no
C54 C55 H55 120.037 no
C56 C55 H55 120.046 no
C55 C56 H56 120.038 no
C57 C56 H56 120.017 no
C56 C57 H57 119.500 no
C58 C57 H57 119.464 no
C53 C58 H58 119.988 no
C57 C58 H58 120.029 no
C59 C60 H60 119.628 no
C61 C60 H60 119.628 no
C60 C61 H61 120.006 no
C62 C61 H61 120.024 no
C61 C62 H62 120.388 no
C63 C62 H62 120.403 no
C62 C63 H63 118.841 no
C64 C63 H63 118.850 no
C59 C64 H64 119.898 no
C63 C64 H64 119.908 no
C65 C66 H66 118.017 no
C67 C66 H66 118.014 no
C66 C67 H67 120.366 no
C68 C67 H67 120.353 no
C67 C68 H68 119.914 no
C69 C68 H68 119.890 no
C68 C69 H69 121.027 no
C70 C69 H69 121.019 no
C65 C70 H70 118.618 no
C69 C70 H70 118.594 no
C71 C72 H72 118.347 no
C73 C72 H72 118.359 no
C73 C74 H74 119.772 no
C75 C74 H74 119.776 no
C71 C76 H76 119.929 no
C75 C76 H76 119.968 no
C71 C77 H77A 109.478 no
C71 C77 H77B 109.470 no
C71 C77 H77C 109.485 no
H77A C77 H77B 109.470 no
H77A C77 H77C 109.467 no
H77B C77 H77C 109.457 no
C73 C78 H78A 109.470 no
C73 C78 H78B 109.461 no
C73 C78 H78C 109.480 no
H78A C78 H78B 109.465 no
H78A C78 H78C 109.482 no
H78B C78 H78C 109.470 no
C75 C79 H79A 109.474 no
C75 C79 H79B 109.469 no
C75 C79 H79C 109.465 no
H79A C79 H79B 109.475 no
H79A C79 H79C 109.476 no
H79B C79 H79C 109.468 no

loop_
_geom_bond_atom_site_label_1
_geom_bond_atom_site_label_2
_geom_bond_distance
_geom_bond_publ_flag
S1 O1 1.446(5) yes
S1 O2 1.436(5) yes
S1 O3 1.442(4) yes
S1 C1 1.761(5) yes
S2 O4 1.459(4) yes
S2 O5 1.437(4) yes
S2 O6 1.434(4) yes
S2 C17 1.791(6) yes
N1 C33 1.509(7) yes
N2 C52 1.528(6) yes
C1 C2 1.385(8) yes
C1 C11 1.418(7) yes
C2 C3 1.376(8) yes
C3 C12 1.389(8) yes
C4 C5 1.332(8) yes
C4 C12 1.453(8) yes
C5 C14 1.444(9) yes
C6 C7 1.368(10) yes
C6 C14 1.394(8) yes
C7 C8 1.412(8) yes
C8 C13 1.396(8) yes
C9 C10 1.327(8) yes
C9 C13 1.430(8) yes
C10 C11 1.440(8) yes
C11 C15 1.428(7) yes
C12 C15 1.438(8) yes
C13 C16 1.416(8) yes
C14 C16 1.425(8) yes
C15 C16 1.432(7) yes
C17 C18 1.401(9) yes
C17 C28 1.395(9) yes
C18 C19 1.392(9) yes
C19 C27 1.363(10) yes
C20 C21 1.333(13) yes
C20 C27 1.409(10) yes
C21 C29 1.386(11) yes
C22 C23 1.408(12) yes
C22 C29 1.412(12) yes
C23 C24 1.371(12) yes
C24 C30 1.434(11) yes
C25 C26 1.380(10) yes
C25 C30 1.435(11) yes
C26 C28 1.393(10) yes
C27 C31 1.456(9) yes
C28 C31 1.452(9) yes
C29 C32 1.431(10) yes
C30 C32 1.393(10) yes
C31 C32 1.419(10) yes
C33 C34 1.561(7) yes
C33 C40 1.515(8) yes
C33 C46 1.514(8) yes
C34 C35 1.398(8) yes
C34 C39 1.392(8) yes
C35 C36 1.398(8) yes
C36 C37 1.353(9) yes
C37 C38 1.377(8) yes
C38 C39 1.385(8) yes
C40 C41 1.386(9) yes
C40 C45 1.412(8) yes
C41 C42 1.418(9) yes
C42 C43 1.372(10) yes
C43 C44 1.373(11) yes
C44 C45 1.399(9) yes
C46 C47 1.385(10) yes
C46 C51 1.388(9) yes
C47 C48 1.404(11) yes
C48 C49 1.350(13) yes
C49 C50 1.371(15) yes
C50 C51 1.413(12) yes
C52 C53 1.528(7) yes
C52 C59 1.518(7) yes
C52 C65 1.504(8) yes
C53 C54 1.403(8) yes
C53 C58 1.386(8) yes
C54 C55 1.389(8) yes
C55 C56 1.369(10) yes
C56 C57 1.375(10) yes
C57 C58 1.383(9) yes
C59 C60 1.408(8) yes
C59 C64 1.398(9) yes
C60 C61 1.392(8) yes
C61 C62 1.399(9) yes
C62 C63 1.339(10) yes
C63 C64 1.391(10) yes
C65 C66 1.408(9) yes
C65 C70 1.398(9) yes
C66 C67 1.335(11) yes
C67 C68 1.405(13) yes
C68 C69 1.407(13) yes
C69 C70 1.392(11) yes
C71 C72 1.372(11) yes
C71 C76 1.397(11) yes
C71 C77 1.525(12) yes
C72 C73 1.374(13) yes
C73 C74 1.428(12) yes
C73 C78 1.509(12) yes
C74 C75 1.381(12) yes
C75 C76 1.402(13) yes
C75 C79 1.494(11) yes
N1 H1A 0.890 no
N1 H1B 0.890 no
N1 H1C 0.890 no
N2 H2A 0.890 no
N2 H2B 0.890 no
N2 H2C 0.890 no
C2 H2 0.930 no
C3 H3 0.930 no
C4 H4 0.930 no
C5 H5 0.930 no
C6 H6 0.930 no
C7 H7 0.930 no
C8 H8 0.930 no
C9 H9 0.930 no
C10 H10 0.930 no
C18 H18 0.930 no
C19 H19 0.930 no
C20 H20 0.930 no
C21 H21 0.930 no
C22 H22 0.930 no
C23 H23 0.930 no
C24 H24 0.930 no
C25 H25 0.930 no
C26 H26 0.930 no
C35 H35 0.930 no
C36 H36 0.930 no
C37 H37 0.930 no
C38 H38 0.930 no
C39 H39 0.930 no
C41 H41 0.930 no
C42 H42 0.930 no
C43 H43 0.930 no
C44 H44 0.930 no
C45 H45 0.930 no
C47 H47 0.930 no
C48 H48 0.930 no
C49 H49 0.930 no
C50 H50 0.930 no
C51 H51 0.930 no
C54 H54 0.930 no
C55 H55 0.930 no
C56 H56 0.930 no
C57 H57 0.930 no
C58 H58 0.930 no
C60 H60 0.930 no
C61 H61 0.930 no
C62 H62 0.930 no
C63 H63 0.930 no
C64 H64 0.930 no
C66 H66 0.930 no
C67 H67 0.930 no
C68 H68 0.930 no
C69 H69 0.930 no
C70 H70 0.930 no
C72 H72 0.930 no
C74 H74 0.930 no
C76 H76 0.930 no
C77 H77A 0.960 no
C77 H77B 0.960 no
C77 H77C 0.960 no
C78 H78A 0.960 no
C78 H78B 0.960 no
C78 H78C 0.960 no
C79 H79A 0.960 no
C79 H79B 0.960 no
C79 H79C 0.960 no

loop_
_geom_contact_atom_site_label_1
_geom_contact_atom_site_label_2
_geom_contact_distance
_geom_contact_publ_flag
_geom_contact_site_symmetry_2
S1 C10 3.186(6) no .
S2 C26 3.167(7) no .
O1 C10 3.137(7) no .
O1 C11 3.185(6) no .
O2 C2 2.811(7) no .
O3 C2 3.572(7) no .
O3 C10 3.340(7) no .
O3 C11 3.248(6) no .
O4 C26 2.999(8) no .
O4 C28 3.132(7) no .
O5 C18 3.536(7) no .
O5 C26 3.467(8) no .
O5 C28 3.347(8) no .
O6 C18 2.781(8) no .
N1 C35 2.899(7) no .
N1 C41 2.864(8) no .
N1 C51 2.893(8) no .
N2 C54 2.896(7) no .
N2 C64 2.894(8) no .
N2 C70 2.858(8) no .
C1 C12 2.823(7) no .
C2 C15 2.783(8) no .
C3 C11 2.826(8) no .
C4 C16 2.833(8) no .
C5 C15 2.838(8) no .
C6 C13 2.818(8) no .
C7 C16 2.800(8) no .
C8 C14 2.790(9) no .
C9 C15 2.803(8) no .
C10 C16 2.807(8) no .
C11 C13 2.858(7) no .
C12 C14 2.852(8) no .
C17 C27 2.844(9) no .
C18 C31 2.780(10) no .
C19 C28 2.834(9) no .
C20 C32 2.779(11) no .
C21 C31 2.839(10) no .
C22 C30 2.797(11) no .
C23 C32 2.796(11) no .
C24 C29 2.854(11) no .
C25 C31 2.806(10) no .
C26 C32 2.825(10) no .
C27 C29 2.813(10) no .
C28 C30 2.841(9) no .
C34 C37 2.768(8) no .
C34 C41 3.234(8) no .
C34 C45 3.471(8) no .
C34 C47 2.828(9) no .
C35 C38 2.772(8) no .
C35 C46 3.214(8) no .
C35 C47 3.296(9) no .
C36 C39 2.762(8) no .
C39 C40 2.857(8) no .
C39 C41 3.387(8) no .
C39 C45 3.472(8) no .
C39 C46 3.460(8) no .
C39 C47 3.514(8) no .
C40 C43 2.806(9) no .
C40 C47 3.523(9) no .
C40 C51 3.146(9) no .
C41 C44 2.775(10) no .
C42 C45 2.780(10) no .
C45 C46 2.858(8) no .
C45 C47 3.591(9) no .
C45 C51 3.285(9) no .
C46 C49 2.816(12) no .
C47 C50 2.759(11) no .
C48 C51 2.736(11) no .
C53 C56 2.785(8) no .
C53 C60 2.875(8) no .
C53 C66 3.474(8) no .
C53 C70 3.187(9) no .
C54 C57 2.749(9) no .
C54 C59 3.250(8) no .
C54 C60 3.400(8) no .
C55 C58 2.772(9) no .
C58 C59 3.483(8) no .
C58 C60 3.545(8) no .
C58 C65 2.829(8) no .
C58 C66 3.494(9) no .
C58 C70 3.319(10) no .
C59 C62 2.811(9) no .
C59 C66 2.866(9) no .
C60 C63 2.748(9) no .
C60 C65 3.487(8) no .
C60 C66 3.565(9) no .
C61 C64 2.766(9) no .
C64 C65 3.183(9) no .
C64 C66 3.354(10) no .
C65 C68 2.809(11) no .
C66 C69 2.766(11) no .
C67 C70 2.766(11) no .
C71 C74 2.789(12) no .
C72 C75 2.762(11) no .
C73 C76 2.801(11) no .
S2 N2 3.592(4) no .
O1 N1 2.768(6) no 11_555
O1 C5 3.010(7) no 13_555
O1 C6 3.535(7) no 13_555
O1 C14 3.486(7) no 13_555
O1 C33 3.591(7) no 11_555
O1 C40 3.441(7) no 11_555
O1 C41 3.448(7) no 11_555
O1 C51 3.478(9) no 11_555
O2 N1 2.728(6) no .
O2 C6 3.531(8) no 13_555
O2 C33 3.519(7) no .
O2 C34 3.415(7) no .
O2 C35 3.500(7) no .
O2 C41 3.306(8) no .
O3 N2 2.696(6) no .
O3 C54 3.504(7) no .
O4 O4 3.423(5) no 11_555
O4 N2 3.405(5) no .
O4 N2 2.769(5) no 11_555
O4 C53 3.513(6) no 11_555
O4 C54 3.497(7) no 11_555
O4 C70 3.492(8) no 11_555
O5 N2 2.850(6) no .
O5 C21 3.442(9) no 5_556
O5 C22 3.478(10) no 5_556
O5 C64 3.437(8) no .
O6 N1 2.742(6) no .
O6 C54 3.570(7) no 11_555
N1 O1 2.768(6) no 11_555
N1 O2 2.728(6) no .
N1 O6 2.742(6) no .
N2 S2 3.592(4) no .
N2 O3 2.696(6) no .
N2 O4 3.405(5) no .
N2 O4 2.769(5) no 11_555
N2 O5 2.850(6) no .
C1 C14 3.464(8) no 13_555
C2 C36 3.580(8) no .
C3 C13 3.429(8) no 13_555
C4 C10 3.544(8) no 13_555
C5 O1 3.010(7) no 13_555
C6 O1 3.535(7) no 13_555
C6 O2 3.531(8) no 13_555
C7 C43 3.586(9) no 12_555
C10 C4 3.544(8) no 13_555
C12 C62 3.474(9) no .
C13 C3 3.429(8) no 13_555
C14 O1 3.486(7) no 13_555
C14 C1 3.464(8) no 13_555
C15 C15 3.513(7) no 13_555
C15 C61 3.551(8) no .
C15 C62 3.549(9) no .
C17 C22 3.549(10) no 5_556
C17 C29 3.581(9) no 5_556
C17 C55 3.544(9) no 11_555
C18 C22 3.357(10) no 5_556
C18 C23 3.535(11) no 5_556
C18 C55 3.309(9) no 11_555
C19 C30 3.584(10) no 5_556
C20 C25 3.570(11) no 5_556
C20 C26 3.564(10) no 5_556
C21 O5 3.442(9) no 5_556
C21 C28 3.422(9) no 5_556
C22 O5 3.478(10) no 5_556
C22 C17 3.549(10) no 5_556
C22 C18 3.357(10) no 5_556
C22 C76 3.584(11) no 5_556
C23 C18 3.535(11) no 5_556
C25 C20 3.570(11) no 5_556
C26 C20 3.564(10) no 5_556
C27 C32 3.455(9) no 5_556
C28 C21 3.422(9) no 5_556
C29 C17 3.581(9) no 5_556
C30 C19 3.584(10) no 5_556
C32 C27 3.455(9) no 5_556
C33 O1 3.591(7) no 11_555
C33 O2 3.519(7) no .
C34 O2 3.415(7) no .
C35 O2 3.500(7) no .
C36 C2 3.580(8) no .
C40 O1 3.441(7) no 11_555
C41 O1 3.448(7) no 11_555
C41 O2 3.306(8) no .
C43 C7 3.586(9) no 10_544
C49 C76 3.464(12) no 8_445
C51 O1 3.478(9) no 11_555
C53 O4 3.513(6) no 11_555
C54 O3 3.504(7) no .
C54 O4 3.497(7) no 11_555
C54 O6 3.570(7) no 11_555
C55 C17 3.544(9) no 11_555
C55 C18 3.309(9) no 11_555
C61 C15 3.551(8) no .
C62 C12 3.474(9) no .
C62 C15 3.549(9) no .
C64 O5 3.437(8) no .
C67 C79 3.598(12) no 12_555
C70 O4 3.492(8) no 11_555
C76 C22 3.584(11) no 5_556
C76 C49 3.464(12) no 14_545
C79 C67 3.598(12) no 10_544
S1 H2 2.7754 no .
S1 H10 2.8066 no .
S2 H18 2.7831 no .
S2 H26 2.7774 no .
O1 H10 2.5604 no .
O2 H2 2.3911 no .
O3 H10 2.8371 no .
O4 H26 2.3572 no .
O5 H26 3.0015 no .
O6 H18 2.3665 no .
N1 H35 2.6301 no .
N1 H41 2.5953 no .
N1 H51 2.6635 no .
N2 H54 2.6415 no .
N2 H64 2.6434 no .
N2 H70 2.5881 no .
C1 H3 3.2460 no .
C1 H10 2.7270 no .
C3 H4 2.6797 no .
C4 H3 2.6582 no .
C5 H6 2.6556 no .
C6 H5 2.6629 no .
C6 H8 3.2393 no .
C8 H6 3.2466 no .
C8 H9 2.6669 no .
C9 H8 2.6592 no .
C11 H2 3.2630 no .
C11 H9 3.2626 no .
C12 H2 3.2352 no .
C12 H5 3.2609 no .
C13 H7 3.2795 no .
C13 H10 3.2400 no .
C14 H4 3.2700 no .
C14 H7 3.2411 no .
C15 H3 3.2746 no .
C15 H4 3.3292 no .
C15 H10 3.2794 no .
C16 H5 3.2959 no .
C16 H6 3.2743 no .
C16 H8 3.2564 no .
C16 H9 3.2829 no .
C17 H19 3.2589 no .
C17 H26 2.6625 no .
C19 H20 2.6457 no .
C20 H19 2.6454 no .
C21 H22 2.6266 no .
C22 H21 2.6303 no .
C22 H24 3.2637 no .
C24 H22 3.2516 no .
C24 H25 2.6504 no .
C25 H24 2.6631 no .
C27 H18 3.2400 no .
C27 H21 3.2573 no .
C28 H18 3.2652 no .
C28 H25 3.2557 no .
C29 H20 3.1805 no .
C29 H23 3.2874 no .
C30 H23 3.2560 no .
C30 H26 3.2778 no .
C31 H19 3.2541 no .
C31 H20 3.2845 no .
C31 H26 3.2833 no .
C32 H21 3.2909 no .
C32 H22 3.2723 no .
C32 H24 3.2887 no .
C32 H25 3.2810 no .
C33 H35 2.7107 no .
C33 H39 2.7000 no .
C33 H41 2.6754 no .
C33 H45 2.6907 no .
C33 H47 2.7014 no .
C33 H51 2.6499 no .
C34 H1A 2.7757 no .
C34 H1B 3.2378 no .
C34 H1C 2.4969 no .
C34 H36 3.2478 no .
C34 H38 3.2426 no .
C34 H41 3.2059 no .
C34 H45 3.5945 no .
C34 H47 2.4583 no .
C35 H1A 2.8181 no .
C35 H1C 2.7861 no .
C35 H37 3.2299 no .
C35 H39 3.2515 no .
C35 H47 2.8702 no .
C36 H38 3.2080 no .
C36 H47 3.5659 no .
C37 H35 3.2284 no .
C37 H39 3.2317 no .
C38 H36 3.2093 no .
C39 H35 3.2532 no .
C39 H37 3.2304 no .
C39 H41 3.5214 no .
C39 H47 2.9278 no .
C40 H1A 3.1935 no .
C40 H1B 2.4635 no .
C40 H1C 2.7383 no .
C40 H39 2.4945 no .
C40 H42 3.2723 no .
C40 H44 3.2764 no .
C40 H51 3.0522 no .
C41 H1B 2.7555 no .
C41 H1C 2.7875 no .
C41 H39 2.9892 no .
C41 H43 3.2532 no .
C41 H45 3.2432 no .
C42 H44 3.2216 no .
C43 H41 3.2470 no .
C43 H45 3.2399 no .
C44 H39 3.5806 no .
C44 H42 3.2237 no .
C45 H39 2.8588 no .
C45 H41 3.2461 no .
C45 H43 3.2424 no .
C45 H51 3.3284 no .
C46 H1A 2.4544 no .
C46 H1B 2.7455 no .
C46 H1C 3.1892 no .
C46 H35 3.1911 no .
C46 H39 3.5898 no .
C46 H45 2.5057 no .
C46 H48 3.2464 no .
C46 H50 3.2692 no .
C47 H1A 3.4930 no .
C47 H35 3.4062 no .
C47 H45 3.0031 no .
C47 H49 3.2504 no .
C47 H51 3.2181 no .
C48 H50 3.1827 no .
C49 H47 3.2392 no .
C49 H51 3.2472 no .
C50 H48 3.1809 no .
C51 H1A 2.8152 no .
C51 H1B 2.8069 no .
C51 H45 2.8964 no .
C51 H47 3.2208 no .
C51 H49 3.2588 no .
C52 H54 2.6892 no .
C52 H58 2.6845 no .
C52 H60 2.6987 no .
C52 H64 2.6957 no .
C52 H66 2.6861 no .
C52 H70 2.6770 no .
C53 H2A 2.7297 no .
C53 H2B 2.5294 no .
C53 H2C 3.2350 no .
C53 H55 3.2631 no .
C53 H57 3.2340 no .
C53 H60 2.5106 no .
C53 H70 3.1426 no .
C54 H2A 2.7541 no .
C54 H2B 2.8584 no .
C54 H56 3.2290 no .
C54 H58 3.2423 no .
C54 H60 2.9813 no .
C55 H57 3.2119 no .
C56 H54 3.2243 no .
C56 H58 3.2362 no .
C57 H55 3.2161 no .
C58 H2B 3.5962 no .
C58 H54 3.2385 no .
C58 H56 3.2374 no .
C58 H60 2.9613 no .
C58 H70 3.4310 no .
C59 H2A 2.5246 no .
C59 H2B 3.2227 no .
C59 H2C 2.6993 no .
C59 H54 3.1974 no .
C59 H61 3.2713 no .
C59 H63 3.2491 no .
C59 H66 2.5007 no .
C60 H54 3.4811 no .
C60 H62 3.2581 no .
C60 H64 3.2453 no .
C60 H66 2.9601 no .
C61 H63 3.2010 no .
C62 H60 3.2544 no .
C62 H64 3.2192 no .
C63 H61 3.1994 no .
C64 H2A 2.8809 no .
C64 H2C 2.7303 no .
C64 H60 3.2422 no .
C64 H62 3.2297 no .
C64 H66 2.9536 no .
C65 H2A 3.1868 no .
C65 H2B 2.6637 no .
C65 H2C 2.4756 no .
C65 H58 2.4802 no .
C65 H64 3.1330 no .
C65 H67 3.2555 no .
C65 H69 3.2854 no .
C66 H2C 3.5812 no .
C66 H58 2.8811 no .
C66 H64 3.4412 no .
C66 H68 3.1997 no .
C66 H70 3.2210 no .
C67 H58 3.5860 no .
C67 H69 3.2813 no .
C68 H66 3.1986 no .
C68 H70 3.2366 no .
C69 H67 3.2779 no .
C70 H2B 2.6923 no .
C70 H2C 2.8341 no .
C70 H58 2.9397 no .
C70 H66 3.2158 no .
C70 H68 3.2419 no .
C72 H74 3.2361 no .
C72 H76 3.2240 no .
C72 H77A 2.8498 no .
C72 H77B 2.7135 no .
C72 H77C 3.2925 no .
C72 H78A 2.9306 no .
C72 H78B 2.6477 no .
C72 H78C 3.2614 no .
C74 H72 3.2359 no .
C74 H76 3.2457 no .
C74 H78A 2.9959 no .
C74 H78B 3.2688 no .
C74 H78C 2.6115 no .
C74 H79A 3.0419 no .
C74 H79B 2.5052 no .
C74 H79C 3.1302 no .
C76 H72 3.2179 no .
C76 H74 3.2473 no .
C76 H77A 3.0551 no .
C76 H77B 3.1957 no .
C76 H77C 2.5607 no .
C76 H79A 2.8076 no .
C76 H79B 3.2975 no .
C76 H79C 2.7224 no .
C77 H72 2.6606 no .
C77 H76 2.6604 no .
C78 H72 2.6636 no .
C78 H74 2.6935 no .
C79 H74 2.6144 no .
C79 H76 2.6861 no .
H1A H35 2.2919 no .
H1A H41 3.4699 no .
H1A H51 2.6951 no .
H1B H35 3.5052 no .
H1B H41 2.5583 no .
H1B H51 2.3039 no .
H1C H35 2.5843 no .
H1C H41 2.2567 no .
H1C H51 3.5312 no .
H2A H54 2.2321 no .
H2A H64 2.7254 no .
H2A H70 3.4398 no .
H2B H54 2.7011 no .
H2B H64 3.4944 no .
H2B H70 2.1552 no .
H2C H54 3.4991 no .
H2C H64 2.2127 no .
H2C H70 2.6612 no .
H2 H3 2.2857 no .
H3 H4 2.5141 no .
H4 H5 2.2397 no .
H5 H6 2.4979 no .
H6 H7 2.2914 no .
H7 H8 2.3343 no .
H8 H9 2.5083 no .
H9 H10 2.2251 no .
H18 H19 2.2978 no .
H19 H20 2.4920 no .
H20 H21 2.2355 no .
H21 H22 2.4714 no .
H22 H23 2.3207 no .
H23 H24 2.3002 no .
H24 H25 2.4951 no .
H25 H26 2.2947 no .
H35 H36 2.3295 no .
H35 H47 3.1887 no .
H36 H37 2.2731 no .
H37 H38 2.3016 no .
H38 H39 2.3152 no .
H39 H41 3.3336 no .
H39 H45 3.1386 no .
H39 H47 3.2693 no .
H41 H42 2.3455 no .
H42 H43 2.2992 no .
H43 H44 2.2963 no .
H44 H45 2.3246 no .
H45 H47 3.3048 no .
H45 H51 3.1586 no .
H47 H48 2.3189 no .
H48 H49 2.2734 no .
H49 H50 2.3077 no .
H50 H51 2.3360 no .
H54 H55 2.3162 no .
H54 H60 3.2640 no .
H55 H56 2.3004 no .
H56 H57 2.2984 no .
H57 H58 2.3060 no .
H58 H60 3.2518 no .
H58 H66 3.1640 no .
H58 H70 3.2708 no .
H60 H61 2.3173 no .
H60 H66 3.2744 no .
H61 H62 2.3351 no .
H62 H63 2.2585 no .
H63 H64 2.3039 no .
H64 H66 3.2533 no .
H66 H67 2.2420 no .
H67 H68 2.3384 no .
H68 H69 2.3500 no .
H69 H70 2.3161 no .
H72 H77A 2.8313 no .
H72 H77B 2.6022 no .
H72 H77C 3.5554 no .
H72 H78A 2.9894 no .
H72 H78B 2.4882 no .
H72 H78C 3.5156 no .
H74 H78A 3.0944 no .
H74 H78B 3.5151 no .
H74 H78C 2.4450 no .
H74 H79A 3.1980 no .
H74 H79B 2.2879 no .
H74 H79C 3.3214 no .
H76 H77A 3.1816 no .
H76 H77B 3.4120 no .
H76 H77C 2.3593 no .
H76 H79A 2.8179 no .
H76 H79B 3.5886 no .
H76 H79C 2.6463 no .
S1 H1B 2.8073 no 11_555
S1 H1C 3.1170 no .
S1 H2A 3.2175 no .
S2 H1A 3.2169 no .
S2 H2B 3.0993 no 11_555
S2 H2C 2.8264 no .
S2 H22 3.5864 no 5_556
S2 H35 3.4542 no .
O1 H1A 3.1602 no 11_555
O1 H1B 1.8784 no 11_555
O1 H1C 3.1784 no 11_555
O1 H5 2.6573 no 13_555
O1 H6 3.1889 no 13_555
O1 H41 3.4114 no 11_555
O1 H51 2.6004 no 11_555
O2 H1A 3.1875 no .
O2 H1B 3.0949 no .
O2 H1B 3.3944 no 11_555
O2 H1C 1.8416 no .
O2 H6 3.2452 no 13_555
O2 H35 3.4831 no .
O2 H41 2.4331 no .
O3 H1A 3.4933 no 11_555
O3 H1B 3.0329 no 11_555
O3 H1C 3.4902 no .
O3 H2A 1.8214 no .
O3 H2B 3.0455 no .
O3 H2C 3.0529 no .
O3 H54 2.6254 no .
O4 H2A 3.0936 no 11_555
O4 H2B 3.1235 no .
O4 H2B 1.8876 no 11_555
O4 H2C 2.8669 no .
O4 H2C 3.2171 no 11_555
O4 H54 3.4785 no 11_555
O4 H70 3.3260 no .
O4 H70 2.6131 no 11_555
O5 H2A 3.2005 no .
O5 H2B 3.2338 no .
O5 H2C 1.9676 no .
O5 H21 2.8143 no 5_556
O5 H22 2.8350 no 5_556
O5 H35 3.1456 no .
O5 H64 2.5385 no .
O6 H1A 1.8671 no .
O6 H1B 3.0992 no .
O6 H1C 3.0871 no .
O6 H2B 3.3580 no 11_555
O6 H35 2.7935 no .
O6 H54 3.2025 no 11_555
C4 H62 3.2672 no .
C4 H78C 3.5704 no .
C6 H2 3.5035 no 13_555
C6 H41 3.3372 no 13_555
C6 H42 3.4134 no 13_555
C6 H43 3.0443 no 12_555
C7 H2 3.3268 no 13_555
C7 H41 3.3829 no 13_555
C7 H42 3.4241 no 13_555
C7 H43 2.7048 no 12_555
C8 H2 3.5659 no 13_555
C8 H3 3.5712 no 13_555
C8 H43 3.1589 no 12_555
C8 H44 3.3194 no 12_555
C8 H72 3.3653 no 14_555
C8 H78B 3.4047 no 14_555
C9 H78A 3.4339 no 14_555
C10 H51 3.4428 no 11_555
C10 H54 3.1673 no .
C12 H62 3.2743 no .
C13 H3 3.4800 no 13_555
C14 H61 3.5778 no .
C16 H61 3.3317 no .
C17 H22 3.5349 no 5_556
C18 H22 3.5358 no 5_556
C18 H55 3.0652 no 11_555
C19 H55 3.4784 no 11_555
C19 H56 3.3751 no 11_555
C20 H77C 3.4721 no 5_556
C20 H79B 3.5857 no 8_445
C21 H77A 3.3706 no 5_556
C21 H77C 3.3268 no 5_556
C22 H18 3.4722 no 5_556
C22 H35 3.4747 no 5_556
C22 H36 3.2874 no 5_556
C22 H76 3.0727 no 5_556
C22 H79C 3.2988 no 5_556
C23 H18 3.4562 no 5_556
C23 H19 3.5999 no 5_556
C23 H36 3.5919 no 5_556
C23 H47 3.5619 no 5_556
C23 H76 3.4753 no 5_556
C23 H79C 2.7032 no 5_556
C24 H19 3.3868 no 5_556
C24 H68 3.4901 no 6_456
C24 H79C 3.1443 no 5_556
C25 H20 3.3158 no 5_556
C25 H69 3.3489 no .
C26 H20 3.4876 no 5_556
C26 H69 3.5147 no .
C27 H56 3.4359 no 11_555
C29 H76 3.0866 no 5_556
C30 H19 3.5518 no 5_556
C32 H76 3.5043 no 5_556
C34 H2 3.2295 no .
C35 H2 3.0526 no .
C35 H22 3.2124 no 5_556
C35 H23 3.2044 no 5_556
C36 H2 2.9849 no .
C36 H3 3.5885 no .
C36 H22 3.1324 no 5_556
C36 H23 3.2159 no 5_556
C36 H63 3.3746 no .
C36 H79C 3.5621 no .
C37 H2 3.0769 no .
C37 H3 3.0654 no .
C37 H67 3.2276 no 10_544
C37 H74 3.5935 no .
C37 H77A 3.5739 no 10_544
C37 H77B 3.4683 no 10_544
C37 H79B 3.4433 no .
C38 H2 3.2333 no .
C38 H3 3.5190 no .
C38 H66 3.1326 no 10_544
C38 H67 3.3441 no 10_544
C38 H77A 3.3695 no 10_544
C38 H77B 3.5587 no 10_544
C39 H2 3.3017 no .
C39 H7 3.5221 no 13_555
C39 H66 3.3008 no 10_544
C40 H5 3.3021 no 7_455
C41 H5 3.2943 no 7_455
C41 H6 3.5248 no 7_455
C41 H6 3.3509 no 13_555
C41 H7 2.9570 no 13_555
C42 H5 3.1773 no 7_455
C42 H6 3.1088 no 7_455
C42 H6 3.3511 no 13_555
C42 H7 2.9210 no 13_555
C42 H42 3.5039 no 11_555
C43 H5 3.0650 no 7_455
C43 H61 3.1648 no 10_544
C44 H5 3.0570 no 7_455
C44 H60 3.2398 no 10_544
C44 H61 2.9405 no 10_544
C44 H78A 3.4651 no 7_455
C44 H78B 3.4468 no 7_455
C45 H5 3.1683 no 7_455
C45 H60 3.2708 no 10_544
C45 H61 3.4552 no 10_544
C46 H18 3.3717 no .
C47 H18 3.3345 no .
C47 H23 3.1493 no 5_556
C47 H58 3.3401 no 10_544
C48 H18 3.2912 no .
C48 H19 3.4690 no .
C48 H23 3.4620 no 5_556
C48 H57 3.2720 no 10_544
C48 H58 3.0949 no 10_544
C49 H18 3.3244 no .
C49 H19 3.3467 no .
C49 H57 3.1680 no 10_544
C49 H76 3.5216 no 8_445
C49 H79A 3.2588 no 8_445
C50 H18 3.3898 no .
C50 H55 3.0631 no 11_555
C51 H10 3.3917 no 11_555
C51 H18 3.3852 no .
C51 H55 3.5678 no 11_555
C54 H10 3.3315 no .
C55 H18 3.3577 no 11_555
C55 H78A 3.2172 no 14_555
C56 H74 3.3780 no 14_555
C56 H78A 3.1674 no 14_555
C56 H78C 3.5356 no 14_555
C60 H39 3.4599 no 12_555
C60 H44 3.5924 no 12_555
C61 H39 3.1916 no 12_555
C62 H72 3.5190 no .
C62 H78B 3.2071 no .
C63 H36 3.4065 no .
C66 H47 3.4216 no 12_555
C67 H20 3.5181 no 5_556
C67 H23 3.5592 no 16_556
C67 H47 3.3540 no 12_555
C67 H79B 3.1879 no 12_555
C67 H79C 3.2184 no 12_555
C68 H20 3.4845 no 5_556
C68 H24 3.3629 no 16_556
C68 H25 3.4012 no .
C68 H79B 3.5942 no 12_555
C68 H79C 3.4051 no 12_555
C69 H25 3.0721 no .
C69 H26 3.0768 no .
C70 H26 3.1957 no .
C71 H49 3.3433 no 14_545
C71 H50 3.3554 no 14_545
C71 H63 3.5130 no .
C72 H8 3.2858 no 8_545
C72 H9 3.3872 no 8_545
C72 H50 3.4248 no 14_545
C72 H62 3.4610 no .
C72 H63 3.1292 no .
C73 H9 3.5661 no 8_545
C73 H62 3.4251 no .
C73 H63 3.2227 no .
C74 H36 3.5717 no .
C74 H37 3.1359 no .
C74 H49 3.5345 no 14_545
C74 H56 3.1627 no 8_545
C75 H36 3.3776 no .
C75 H37 3.4948 no .
C75 H49 2.7524 no 14_545
C76 H49 2.6452 no 14_545
C76 H50 3.5868 no 14_545
C77 H37 3.3620 no 12_555
C77 H38 3.2176 no 12_555
C78 H8 3.2209 no 8_545
C78 H9 3.4360 no 8_545
C78 H44 3.0106 no 7_555
C78 H56 3.4857 no 8_545
C78 H62 3.1067 no .
C79 H19 3.4970 no 14_545
C79 H20 3.5337 no 14_545
C79 H23 3.5220 no 5_556
C79 H37 3.4620 no .
C79 H49 3.0370 no 14_545
C79 H67 2.9084 no 10_544
C79 H68 3.2555 no 10_544
H1A S2 3.2169 no .
H1A O1 3.1602 no 11_555
H1A O2 3.1875 no .
H1A O3 3.4933 no 11_555
H1A O6 1.8671 no .
H1A H18 3.3162 no .
H1B S1 2.8073 no 11_555
H1B O1 1.8784 no 11_555
H1B O2 3.0949 no .
H1B O2 3.3944 no 11_555
H1B O3 3.0329 no 11_555
H1B O6 3.0992 no .
H1C S1 3.1170 no .
H1C O1 3.1784 no 11_555
H1C O2 1.8416 no .
H1C O3 3.4902 no .
H1C O6 3.0871 no .
H1C H2 3.4636 no .
H2A S1 3.2175 no .
H2A O3 1.8214 no .
H2A O4 3.0936 no 11_555
H2A O5 3.2005 no .
H2B S2 3.0993 no 11_555
H2B O3 3.0455 no .
H2B O4 3.1235 no .
H2B O4 1.8876 no 11_555
H2B O5 3.2338 no .
H2B O6 3.3580 no 11_555
H2C S2 2.8264 no .
H2C O3 3.0529 no .
H2C O4 2.8669 no .
H2C O4 3.2171 no 11_555
H2C O5 1.9676 no .
H2 C6 3.5035 no 13_555
H2 C7 3.3268 no 13_555
H2 C8 3.5659 no 13_555
H2 C34 3.2295 no .
H2 C35 3.0526 no .
H2 C36 2.9849 no .
H2 C37 3.0769 no .
H2 C38 3.2333 no .
H2 C39 3.3017 no .
H2 H1C 3.4636 no .
H2 H7 3.5509 no 13_555
H2 H35 3.5047 no .
H2 H36 3.4205 no .
H2 H37 3.5512 no .
H3 C8 3.5712 no 13_555
H3 C13 3.4800 no 13_555
H3 C36 3.5885 no .
H3 C37 3.0654 no .
H3 C38 3.5190 no .
H3 H37 2.8933 no .
H3 H77B 3.5446 no 10_544
H4 H51 3.5336 no 7_555
H4 H62 3.5271 no .
H4 H78B 3.3938 no .
H4 H78C 2.9251 no .
H5 O1 2.6573 no 13_555
H5 C40 3.3021 no 7_555
H5 C41 3.2943 no 7_555
H5 C42 3.1773 no 7_555
H5 C43 3.0650 no 7_555
H5 C44 3.0570 no 7_555
H5 C45 3.1683 no 7_555
H5 H43 3.5199 no 7_555
H5 H44 3.5078 no 7_555
H5 H51 3.4814 no 7_555
H6 O1 3.1889 no 13_555
H6 O2 3.2452 no 13_555
H6 C41 3.5248 no 7_555
H6 C41 3.3509 no 13_555
H6 C42 3.1088 no 7_555
H6 C42 3.3511 no 13_555
H6 H41 2.7927 no 13_555
H6 H42 2.9292 no 7_555
H6 H42 2.8034 no 13_555
H6 H43 3.3011 no 12_555
H7 C39 3.5221 no 13_555
H7 C41 2.9570 no 13_555
H7 C42 2.9210 no 13_555
H7 H2 3.5509 no 13_555
H7 H39 3.1470 no 13_555
H7 H41 2.8844 no 13_555
H7 H42 2.8342 no 13_555
H7 H43 2.7728 no 12_555
H8 C72 3.2858 no 14_555
H8 C78 3.2209 no 14_555
H8 H38 3.4826 no 13_555
H8 H43 3.4539 no 12_555
H8 H44 3.2769 no 12_555
H8 H72 2.4820 no 14_555
H8 H78A 3.0895 no 14_555
H8 H78B 2.6537 no 14_555
H9 C72 3.3872 no 14_555
H9 C73 3.5661 no 14_555
H9 C78 3.4360 no 14_555
H9 H50 2.9652 no 11_555
H9 H55 3.4016 no .
H9 H72 3.0721 no 14_555
H9 H78A 2.7918 no 14_555
H9 H78B 3.5765 no 14_555
H10 C51 3.3917 no 11_555
H10 C54 3.3315 no .
H10 H50 3.3227 no 11_555
H10 H51 2.6167 no 11_555
H10 H54 2.6286 no .
H10 H55 3.4721 no .
H18 C22 3.4722 no 5_556
H18 C23 3.4562 no 5_556
H18 C46 3.3717 no .
H18 C47 3.3345 no .
H18 C48 3.2912 no .
H18 C49 3.3244 no .
H18 C50 3.3898 no .
H18 C51 3.3852 no .
H18 C55 3.3577 no 11_555
H18 H1A 3.3162 no .
H18 H22 3.5262 no 5_556
H18 H23 3.4707 no 5_556
H18 H35 3.5141 no .
H18 H55 2.9135 no 11_555
H19 C23 3.5999 no 5_556
H19 C24 3.3868 no 5_556
H19 C30 3.5518 no 5_556
H19 C48 3.4690 no .
H19 C49 3.3467 no .
H19 C79 3.4970 no 8_445
H19 H48 3.4436 no .
H19 H49 3.2271 no .
H19 H79A 2.8422 no 8_445
H19 H79B 3.3624 no 8_445
H20 C25 3.3158 no 5_556
H20 C26 3.4876 no 5_556
H20 C67 3.5181 no 5_556
H20 C68 3.4845 no 5_556
H20 C79 3.5337 no 8_445
H20 H25 3.4757 no 5_556
H20 H67 3.5306 no 5_556
H20 H68 3.4879 no 5_556
H20 H79A 3.2997 no 8_445
H20 H79B 2.8934 no 8_445
H21 O5 2.8143 no 5_556
H21 H64 3.2330 no 5_556
H21 H77A 3.1047 no 5_556
H21 H77C 3.4840 no 5_556
H22 S2 3.5864 no 5_556
H22 O5 2.8350 no 5_556
H22 C17 3.5349 no 5_556
H22 C18 3.5358 no 5_556
H22 C35 3.2124 no 5_556
H22 C36 3.1324 no 5_556
H22 H18 3.5262 no 5_556
H22 H35 2.7726 no 5_556
H22 H36 2.5944 no 5_556
H22 H64 3.4112 no 5_556
H22 H76 3.3387 no 5_556
H22 H79C 3.5146 no 5_556
H23 C35 3.2044 no 5_556
H23 C36 3.2159 no 5_556
H23 C47 3.1493 no 5_556
H23 C48 3.4620 no 5_556
H23 C67 3.5592 no 6_456
H23 C79 3.5220 no 5_556
H23 H18 3.4707 no 5_556
H23 H35 3.2047 no 5_556
H23 H36 3.2019 no 5_556
H23 H47 2.7049 no 5_556
H23 H48 3.2511 no 5_556
H23 H67 3.0557 no 6_456
H23 H79C 2.5717 no 5_556
H24 C68 3.3629 no 6_456
H24 H48 3.3078 no 5_556
H24 H68 2.8180 no 6_456
H24 H79C 3.2683 no 5_556
H25 C68 3.4012 no .
H25 C69 3.0721 no .
H25 H20 3.4757 no 5_556
H25 H68 3.2362 no .
H25 H69 2.6388 no .
H26 C69 3.0768 no .
H26 C70 3.1957 no .
H26 H69 2.9713 no .
H26 H70 3.1507 no .
H26 H70 3.0525 no 11_555
H35 S2 3.4542 no .
H35 O2 3.4831 no .
H35 O5 3.1456 no .
H35 O6 2.7935 no .
H35 C22 3.4747 no 5_556
H35 H2 3.5047 no .
H35 H18 3.5141 no .
H35 H22 2.7726 no 5_556
H35 H23 3.2047 no 5_556
H36 C22 3.2874 no 5_556
H36 C23 3.5919 no 5_556
H36 C63 3.4065 no .
H36 C74 3.5717 no .
H36 C75 3.3776 no .
H36 H2 3.4205 no .
H36 H22 2.5944 no 5_556
H36 H23 3.2019 no 5_556
H36 H63 2.6314 no .
H36 H64 3.3892 no .
H36 H79C 3.2978 no .
H37 C74 3.1359 no .
H37 C75 3.4948 no .
H37 C77 3.3620 no 10_544
H37 C79 3.4620 no .
H37 H2 3.5512 no .
H37 H3 2.8933 no .
H37 H67 3.3452 no 10_544
H37 H74 2.7349 no .
H37 H77A 3.0818 no 10_544
H37 H77B 2.7951 no 10_544
H37 H79B 2.9461 no .
H37 H79C 3.4912 no .
H38 C77 3.2176 no 10_544
H38 H8 3.4826 no 13_555
H38 H66 2.9861 no 10_544
H38 H67 3.5329 no 10_544
H38 H72 2.9131 no 10_544
H38 H77A 2.6738 no 10_544
H38 H77B 2.9828 no 10_544
H39 C60 3.4599 no 10_544
H39 C61 3.1916 no 10_544
H39 H7 3.1470 no 13_555
H39 H60 3.5348 no 10_544
H39 H61 3.0706 no 10_544
H39 H66 3.2829 no 10_544
H41 O1 3.4114 no 11_555
H41 O2 2.4331 no .
H41 C6 3.3372 no 13_555
H41 C7 3.3829 no 13_555
H41 H6 2.7927 no 13_555
H41 H7 2.8844 no 13_555
H42 C6 3.4134 no 13_555
H42 C7 3.4241 no 13_555
H42 C42 3.5039 no 11_555
H42 H6 2.9292 no 7_455
H42 H6 2.8034 no 13_555
H42 H7 2.8342 no 13_555
H42 H42 2.6759 no 11_555
H42 H43 3.5576 no 16_555
H43 C6 3.0443 no 10_544
H43 C7 2.7048 no 10_544
H43 C8 3.1589 no 10_544
H43 H5 3.5199 no 7_455
H43 H6 3.3011 no 10_544
H43 H7 2.7728 no 10_544
H43 H8 3.4539 no 10_544
H43 H42 3.5576 no 6_455
H43 H61 3.3543 no 10_544
H44 C8 3.3194 no 10_544
H44 C60 3.5924 no 10_544
H44 C78 3.0106 no 7_455
H44 H5 3.5078 no 7_455
H44 H8 3.2769 no 10_544
H44 H60 2.9402 no 10_544
H44 H61 2.9954 no 10_544
H44 H78A 2.6017 no 7_455
H44 H78B 2.7405 no 7_455
H44 H78C 3.2240 no 7_455
H45 H60 3.0017 no 10_544
H47 C23 3.5619 no 5_556
H47 C66 3.4216 no 10_544
H47 C67 3.3540 no 10_544
H47 H23 2.7049 no 5_556
H47 H58 3.2624 no 10_544
H47 H66 3.2782 no 10_544
H47 H67 3.1924 no 10_544
H48 H19 3.4436 no .
H48 H23 3.2511 no 5_556
H48 H24 3.3078 no 5_556
H48 H57 3.3574 no 10_544
H48 H58 2.8479 no 10_544
H48 H79A 3.5410 no 8_445
H49 C71 3.3433 no 8_445
H49 C74 3.5345 no 8_445
H49 C75 2.7524 no 8_445
H49 C76 2.6452 no 8_445
H49 C79 3.0370 no 8_445
H49 H19 3.2271 no .
H49 H57 3.2091 no 10_544
H49 H76 2.7014 no 8_445
H49 H79A 2.4520 no 8_445
H50 C71 3.3554 no 8_445
H50 C72 3.4248 no 8_445
H50 C76 3.5868 no 8_445
H50 H9 2.9652 no 11_555
H50 H10 3.3227 no 11_555
H50 H55 2.7920 no 11_555
H51 O1 2.6004 no 11_555
H51 C10 3.4428 no 11_555
H51 H4 3.5336 no 7_455
H51 H5 3.4814 no 7_455
H51 H10 2.6167 no 11_555
H54 O3 2.6254 no .
H54 O4 3.4785 no 11_555
H54 O6 3.2025 no 11_555
H54 C10 3.1673 no .
H54 H10 2.6286 no .
H55 C18 3.0652 no 11_555
H55 C19 3.4784 no 11_555
H55 C50 3.0631 no 11_555
H55 C51 3.5678 no 11_555
H55 H9 3.4016 no .
H55 H10 3.4721 no .
H55 H18 2.9135 no 11_555
H55 H50 2.7920 no 11_555
H55 H78A 3.2473 no 14_555
H56 C19 3.3751 no 11_555
H56 C27 3.4359 no 11_555
H56 C74 3.1627 no 14_555
H56 C78 3.4857 no 14_555
H56 H74 2.5739 no 14_555
H56 H77C 3.0016 no 15_556
H56 H78A 3.1679 no 14_555
H56 H78C 3.2102 no 14_555
H57 C48 3.2720 no 12_555
H57 C49 3.1680 no 12_555
H57 H48 3.3574 no 12_555
H57 H49 3.2091 no 12_555
H57 H76 3.5137 no 15_556
H57 H77C 3.0775 no 15_556
H58 C47 3.3401 no 12_555
H58 C48 3.0949 no 12_555
H58 H47 3.2624 no 12_555
H58 H48 2.8479 no 12_555
H60 C44 3.2398 no 12_555
H60 C45 3.2708 no 12_555
H60 H39 3.5348 no 12_555
H60 H44 2.9402 no 12_555
H60 H45 3.0017 no 12_555
H61 C14 3.5778 no .
H61 C16 3.3317 no .
H61 C43 3.1648 no 12_555
H61 C44 2.9405 no 12_555
H61 C45 3.4552 no 12_555
H61 H39 3.0706 no 12_555
H61 H43 3.3543 no 12_555
H61 H44 2.9954 no 12_555
H62 C4 3.2672 no .
H62 C12 3.2743 no .
H62 C72 3.4610 no .
H62 C73 3.4251 no .
H62 C78 3.1067 no .
H62 H4 3.5271 no .
H62 H72 3.1612 no .
H62 H78B 2.3424 no .
H62 H78C 3.3438 no .
H63 C36 3.3746 no .
H63 C71 3.5130 no .
H63 C72 3.1292 no .
H63 C73 3.2227 no .
H63 H36 2.6314 no .
H63 H72 3.3322 no .
H63 H78B 3.5265 no .
H64 O5 2.5385 no .
H64 H21 3.2330 no 5_556
H64 H22 3.4112 no 5_556
H64 H36 3.3892 no .
H66 C38 3.1326 no 12_555
H66 C39 3.3008 no 12_555
H66 H38 2.9861 no 12_555
H66 H39 3.2829 no 12_555
H66 H47 3.2782 no 12_555
H67 C37 3.2276 no 12_555
H67 C38 3.3441 no 12_555
H67 C79 2.9084 no 12_555
H67 H20 3.5306 no 5_556
H67 H23 3.0557 no 16_556
H67 H37 3.3452 no 12_555
H67 H38 3.5329 no 12_555
H67 H47 3.1924 no 12_555
H67 H79A 3.3745 no 12_555
H67 H79B 2.4879 no 12_555
H67 H79C 2.5141 no 12_555
H68 C24 3.4901 no 16_556
H68 C79 3.2555 no 12_555
H68 H20 3.4879 no 5_556
H68 H24 2.8180 no 16_556
H68 H25 3.2362 no .
H68 H79A 3.0577 no 12_555
H68 H79B 3.2856 no 12_555
H68 H79C 2.8894 no 12_555
H69 C25 3.3489 no .
H69 C26 3.5147 no .
H69 H25 2.6388 no .
H69 H26 2.9713 no .
H69 H69 3.0998 no 11_555
H70 O4 3.3260 no .
H70 O4 2.6131 no 11_555
H70 H26 3.1507 no .
H70 H26 3.0525 no 11_555
H70 H70 3.3940 no 11_555
H72 C8 3.3653 no 8_545
H72 C62 3.5190 no .
H72 H8 2.4820 no 8_545
H72 H9 3.0721 no 8_545
H72 H38 2.9131 no 12_555
H72 H62 3.1612 no .
H72 H63 3.3322 no .
H74 C37 3.5935 no .
H74 C56 3.3780 no 8_545
H74 H37 2.7349 no .
H74 H56 2.5739 no 8_545
H74 H77B 3.3515 no 10_544
H74 H77C 3.4852 no 10_544
H76 C22 3.0727 no 5_556
H76 C23 3.4753 no 5_556
H76 C29 3.0866 no 5_556
H76 C32 3.5043 no 5_556
H76 C49 3.5216 no 14_545
H76 H22 3.3387 no 5_556
H76 H49 2.7014 no 14_545
H76 H57 3.5137 no 15_546
H77A C21 3.3706 no 5_556
H77A C37 3.5739 no 12_555
H77A C38 3.3695 no 12_555
H77A H21 3.1047 no 5_556
H77A H37 3.0818 no 12_555
H77A H38 2.6738 no 12_555
H77B C37 3.4683 no 12_555
H77B C38 3.5587 no 12_555
H77B H3 3.5446 no 12_555
H77B H37 2.7951 no 12_555
H77B H38 2.9828 no 12_555
H77B H74 3.3515 no 12_555
H77C C20 3.4721 no 5_556
H77C C21 3.3268 no 5_556
H77C H21 3.4840 no 5_556
H77C H56 3.0016 no 15_546
H77C H57 3.0775 no 15_546
H77C H74 3.4852 no 12_555
H78A C9 3.4339 no 8_545
H78A C44 3.4651 no 7_555
H78A C55 3.2172 no 8_545
H78A C56 3.1674 no 8_545
H78A H8 3.0895 no 8_545
H78A H9 2.7918 no 8_545
H78A H44 2.6017 no 7_555
H78A H55 3.2473 no 8_545
H78A H56 3.1679 no 8_545
H78B C8 3.4047 no 8_545
H78B C44 3.4468 no 7_555
H78B C62 3.2071 no .
H78B H4 3.3938 no .
H78B H8 2.6537 no 8_545
H78B H9 3.5765 no 8_545
H78B H44 2.7405 no 7_555
H78B H62 2.3424 no .
H78B H63 3.5265 no .
H78C C4 3.5704 no .
H78C C56 3.5356 no 8_545
H78C H4 2.9251 no .
H78C H44 3.2240 no 7_555
H78C H56 3.2102 no 8_545
H78C H62 3.3438 no .
H79A C49 3.2588 no 14_545
H79A H19 2.8422 no 14_545
H79A H20 3.2997 no 14_545
H79A H48 3.5410 no 14_545
H79A H49 2.4520 no 14_545
H79A H67 3.3745 no 10_544
H79A H68 3.0577 no 10_544
H79B C20 3.5857 no 14_545
H79B C37 3.4433 no .
H79B C67 3.1879 no 10_544
H79B C68 3.5942 no 10_544
H79B H19 3.3624 no 14_545
H79B H20 2.8934 no 14_545
H79B H37 2.9461 no .
H79B H67 2.4879 no 10_544
H79B H68 3.2856 no 10_544
H79C C22 3.2988 no 5_556
H79C C23 2.7032 no 5_556
H79C C24 3.1443 no 5_556
H79C C36 3.5621 no .
H79C C67 3.2184 no 10_544
H79C C68 3.4051 no 10_544
H79C H22 3.5146 no 5_556
H79C H23 2.5717 no 5_556
H79C H24 3.2683 no 5_556
H79C H36 3.2978 no .
H79C H37 3.4912 no .
H79C H67 2.5141 no 10_544
H79C H68 2.8894 no 10_544

loop_
_geom_hbond_atom_site_label_D
_geom_hbond_atom_site_label_H
_geom_hbond_atom_site_label_A
_geom_hbond_site_symmetry_A
_geom_hbond_distance_DA
_geom_hbond_distance_DH
_geom_hbond_distance_HA
_geom_hbond_angle_DHA
_geom_hbond_publ_flag
N1 H1A O6 . 2.742(6) 0.890 1.867 167.1 no
N1 H1B O1 11_555 2.768(6) 0.890 1.878 177.8 no
N1 H1C O2 . 2.728(6) 0.890 1.842 173.7 no
N2 H2A O3 . 2.696(6) 0.890 1.821 167.0 no
N2 H2B O4 11_555 2.769(5) 0.890 1.888 170.5 no
N2 H2C O5 . 2.850(6) 0.890 1.968 171.1 no

loop_
_geom_torsion_atom_site_label_1
_geom_torsion_atom_site_label_2
_geom_torsion_atom_site_label_3
_geom_torsion_atom_site_label_4
_geom_torsion
_geom_torsion_publ_flag
O1 S1 C1 C2 -127.6(4) no
O1 S1 C1 C11 55.5(4) no
O2 S1 C1 C2 -8.4(5) no
O2 S1 C1 C11 174.7(4) no
O3 S1 C1 C2 111.7(4) no
O3 S1 C1 C11 -65.1(5) no
O4 S2 C17 C18 136.6(4) no
O4 S2 C17 C28 -46.6(5) no
O5 S2 C17 C18 -104.1(4) no
O5 S2 C17 C28 72.7(5) no
O6 S2 C17 C18 17.8(5) no
O6 S2 C17 C28 -165.4(4) no
S1 C1 C2 C3 -177.3(4) no
S1 C1 C11 C10 -3.8(7) no
S1 C1 C11 C15 177.4(3) no
C2 C1 C11 C10 179.5(5) no
C2 C1 C11 C15 0.6(7) no
C11 C1 C2 C3 -0.4(8) no
C1 C2 C3 C12 0.1(8) no
C2 C3 C12 C4 178.6(5) no
C2 C3 C12 C15 -0.1(8) no
C5 C4 C12 C3 179.3(5) no
C5 C4 C12 C15 -2.0(8) no
C12 C4 C5 C14 -0.9(8) no
C4 C5 C14 C6 -174.4(5) no
C4 C5 C14 C16 2.2(8) no
C7 C6 C14 C5 179.0(5) no
C7 C6 C14 C16 2.5(8) no
C14 C6 C7 C8 0.6(9) no
C6 C7 C8 C13 -1.9(8) no
C7 C8 C13 C9 -179.0(5) no
C7 C8 C13 C16 0.0(8) no
C10 C9 C13 C8 176.7(5) no
C10 C9 C13 C16 -2.3(8) no
C13 C9 C10 C11 0.9(8) no
C9 C10 C11 C1 -177.9(5) no
C9 C10 C11 C15 0.9(8) no
C1 C11 C15 C12 -0.5(7) no
C1 C11 C15 C16 177.6(4) no
C10 C11 C15 C12 -179.5(4) no
C10 C11 C15 C16 -1.4(7) no
C3 C12 C15 C11 0.3(7) no
C3 C12 C15 C16 -177.8(5) no
C4 C12 C15 C11 -178.4(5) no
C4 C12 C15 C16 3.5(7) no
C8 C13 C16 C14 3.0(8) no
C8 C13 C16 C15 -177.3(5) no
C9 C13 C16 C14 -177.9(5) no
C9 C13 C16 C15 1.7(7) no
C5 C14 C16 C13 179.0(5) no
C5 C14 C16 C15 -0.6(7) no
C6 C14 C16 C13 -4.3(8) no
C6 C14 C16 C15 176.0(5) no
C11 C15 C16 C13 0.1(7) no
C11 C15 C16 C14 179.7(4) no
C12 C15 C16 C13 178.2(4) no
C12 C15 C16 C14 -2.1(7) no
S2 C17 C18 C19 175.3(4) no
S2 C17 C28 C26 2.6(9) no
S2 C17 C28 C31 -176.1(4) no
C18 C17 C28 C26 179.3(5) no
C18 C17 C28 C31 0.5(8) no
C28 C17 C18 C19 -1.5(9) no
C17 C18 C19 C27 1.9(9) no
C18 C19 C27 C20 -177.8(5) no
C18 C19 C27 C31 -1.3(9) no
C21 C20 C27 C19 179.4(6) no
C21 C20 C27 C31 2.9(10) no
C27 C20 C21 C29 -3.2(11) no
C20 C21 C29 C22 -176.4(6) no
C20 C21 C29 C32 1.6(10) no
C23 C22 C29 C21 178.7(7) no
C23 C22 C29 C32 0.7(11) no
C29 C22 C23 C24 2.2(12) no
C22 C23 C24 C30 -4.2(12) no
C23 C24 C30 C25 -174.4(7) no
C23 C24 C30 C32 3.5(12) no
C26 C25 C30 C24 -178.6(7) no
C26 C25 C30 C32 3.4(11) no
C30 C25 C26 C28 -3.1(11) no
C25 C26 C28 C17 -177.0(6) no
C25 C26 C28 C31 1.7(10) no
C19 C27 C31 C28 0.3(8) no
C19 C27 C31 C32 -177.8(5) no
C20 C27 C31 C28 177.1(5) no
C20 C27 C31 C32 -1.0(8) no
C17 C28 C31 C27 0.0(8) no
C17 C28 C31 C32 178.2(5) no
C26 C28 C31 C27 -178.8(5) no
C26 C28 C31 C32 -0.6(9) no
C21 C29 C32 C30 -179.4(6) no
C21 C29 C32 C31 0.1(10) no
C22 C29 C32 C30 -1.3(10) no
C22 C29 C32 C31 178.2(6) no
C24 C30 C32 C29 -0.8(11) no
C24 C30 C32 C31 179.7(7) no
C25 C30 C32 C29 177.1(6) no
C25 C30 C32 C31 -2.3(10) no
C27 C31 C32 C29 -0.3(9) no
C27 C31 C32 C30 179.2(5) no
C28 C31 C32 C29 -178.5(5) no
C28 C31 C32 C30 1.0(9) no
N1 C33 C34 C35 42.4(6) no
N1 C33 C34 C39 -139.9(4) no
N1 C33 C40 C41 42.6(6) no
N1 C33 C40 C45 -141.3(4) no
N1 C33 C46 C47 -132.6(5) no
N1 C33 C46 C51 49.8(6) no
C34 C33 C40 C41 -75.5(6) no
C34 C33 C40 C45 100.6(5) no
C40 C33 C34 C35 160.2(5) no
C40 C33 C34 C39 -22.0(7) no
C34 C33 C46 C47 -15.1(7) no
C34 C33 C46 C51 167.3(4) no
C46 C33 C34 C35 -74.8(6) no
C46 C33 C34 C39 102.9(5) no
C40 C33 C46 C47 109.1(5) no
C40 C33 C46 C51 -68.5(6) no
C46 C33 C40 C41 160.8(5) no
C46 C33 C40 C45 -23.1(7) no
C33 C34 C35 C36 175.8(4) no
C33 C34 C39 C38 -176.2(4) no
C35 C34 C39 C38 1.6(8) no
C39 C34 C35 C36 -1.9(8) no
C34 C35 C36 C37 1.3(8) no
C35 C36 C37 C38 -0.3(8) no
C36 C37 C38 C39 -0.0(8) no
C37 C38 C39 C34 -0.6(8) no
C33 C40 C41 C42 176.2(5) no
C33 C40 C45 C44 -175.8(5) no
C41 C40 C45 C44 0.4(8) no
C45 C40 C41 C42 0.1(8) no
C40 C41 C42 C43 -0.6(9) no
C41 C42 C43 C44 0.6(10) no
C42 C43 C44 C45 -0.1(10) no
C43 C44 C45 C40 -0.4(9) no
C33 C46 C47 C48 -179.8(5) no
C33 C46 C51 C50 177.9(5) no
C47 C46 C51 C50 0.2(9) no
C51 C46 C47 C48 -2.2(8) no
C46 C47 C48 C49 1.5(10) no
C47 C48 C49 C50 1.2(11) no
C48 C49 C50 C51 -3.3(12) no
C49 C50 C51 C46 2.6(11) no
N2 C52 C53 C54 -43.2(6) no
N2 C52 C53 C58 137.8(4) no
N2 C52 C59 C60 138.2(4) no
N2 C52 C59 C64 -44.1(6) no
N2 C52 C65 C66 139.8(5) no
N2 C52 C65 C70 -45.0(6) no
C53 C52 C59 C60 19.2(7) no
C53 C52 C59 C64 -163.2(4) no
C59 C52 C53 C54 75.6(6) no
C59 C52 C53 C58 -103.4(5) no
C53 C52 C65 C66 -103.2(5) no
C53 C52 C65 C70 72.0(6) no
C65 C52 C53 C54 -158.8(4) no
C65 C52 C53 C58 22.2(6) no
C59 C52 C65 C66 23.1(7) no
C59 C52 C65 C70 -161.7(5) no
C65 C52 C59 C60 -106.1(5) no
C65 C52 C59 C64 71.5(6) no
C52 C53 C54 C55 -179.6(4) no
C52 C53 C58 C57 178.4(5) no
C54 C53 C58 C57 -0.6(8) no
C58 C53 C54 C55 -0.6(8) no
C53 C54 C55 C56 0.8(9) no
C54 C55 C56 C57 0.3(9) no
C55 C56 C57 C58 -1.5(10) no
C56 C57 C58 C53 1.7(10) no
C52 C59 C60 C61 176.0(4) no
C52 C59 C64 C63 -177.3(5) no
C60 C59 C64 C63 0.4(9) no
C64 C59 C60 C61 -1.8(8) no
C59 C60 C61 C62 1.3(8) no
C60 C61 C62 C63 0.6(9) no
C61 C62 C63 C64 -2.1(11) no
C62 C63 C64 C59 1.6(11) no
C52 C65 C66 C67 176.0(5) no
C52 C65 C70 C69 -175.0(5) no
C66 C65 C70 C69 0.5(9) no
C70 C65 C66 C67 0.5(9) no
C65 C66 C67 C68 -1.4(11) no
C66 C67 C68 C69 1.2(12) no
C67 C68 C69 C70 -0.2(13) no
C68 C69 C70 C65 -0.6(12) no
C72 C71 C76 C75 2.8(10) no
C76 C71 C72 C73 -2.2(11) no
C77 C71 C72 C73 179.1(6) no
C77 C71 C76 C75 -178.6(6) no
C71 C72 C73 C74 1.1(11) no
C71 C72 C73 C78 -178.4(6) no
C72 C73 C74 C75 -0.6(11) no
C78 C73 C74 C75 179.0(6) no
C73 C74 C75 C76 1.2(11) no
C73 C74 C75 C79 -177.8(6) no
C74 C75 C76 C71 -2.3(10) no
C79 C75 C76 C71 176.7(6) no

loop_
_cod_related_entry_id
_cod_related_entry_database
_cod_related_entry_code
1 ChemSpider 30652476
